data_7025399
loop_
_publ_author_name
'Miao, Yan-Li'
'Liu, Jun-Liang'
'Lin, Zhuo-Jia'
'Ou, Yong-Cong'
'Leng, Ji-Dong'
'Tong, Ming-Liang'

_publ_section_title
;
 Synthesis, structures, adsorption behaviour and magnetic properties of a
 new family of polynuclear iron clusters.
;
_journal_issue 20
_journal_name_full 'Dalton transactions (Cambridge, England : 2003)'
_journal_page_first 4893
_journal_page_last 4902
_journal_paper_doi 10.1039/c000126k
_journal_volume 39
_journal_year 2010
_chemical_formula_sum 'C35 H34 Cl4 Fe6 N8 O13'
_chemical_formula_weight 1251.60
_chemical_name_systematic
;
?
;
_space_group_IT_number 2
_symmetry_cell_setting triclinic
_symmetry_space_group_name_Hall '-P 1'
_symmetry_space_group_name_H-M 'P -1'
_atom_sites_solution_hydrogens geom
_atom_sites_solution_primary direct
_atom_sites_solution_secondary difmap
_audit_creation_method SHELXL-97
_cell_angle_alpha 83.358(4)
_cell_angle_beta 78.365(4)
_cell_angle_gamma 79.340(4)
_cell_formula_units_Z 2
_cell_length_a 10.042(2)
_cell_length_b 13.791(3)
_cell_length_c 18.363(4)
_cell_measurement_temperature 293(2)
_cell_volume 2439.7(9)
_computing_cell_refinement 'PROCESS-AUTO (Rigaku, 1998)'
_computing_data_collection 'PROCESS-AUTO (Rigaku, 1998)'
_computing_data_reduction 'PROCESS-AUTO (Rigaku, 1998)'
_computing_molecular_graphics 'Bruker SHELXTL'
_computing_publication_material 'Bruker SHELXTL'
_computing_structure_refinement 'SHELXL-97 (Sheldrick, 1997)'
_computing_structure_solution 'SHELXS-97 (Sheldrick, 1990)'
_diffrn_ambient_temperature 293(2)
_diffrn_measured_fraction_theta_full 0.935
_diffrn_measured_fraction_theta_max 0.935
_diffrn_measurement_device_type 'Rigaku R-AXIS SPIDER IP'
_diffrn_measurement_method '\w scans'
_diffrn_radiation_monochromator graphite
_diffrn_radiation_source 'fine-focus sealed tube'
_diffrn_radiation_type MoK\a
_diffrn_radiation_wavelength 0.71073
_diffrn_reflns_av_R_equivalents 0.0848
_diffrn_reflns_av_sigmaI/netI 0.1252
_diffrn_reflns_limit_h_max 10
_diffrn_reflns_limit_h_min -12
_diffrn_reflns_limit_k_max 17
_diffrn_reflns_limit_k_min -17
_diffrn_reflns_limit_l_max 20
_diffrn_reflns_limit_l_min -22
_diffrn_reflns_number 14616
_diffrn_reflns_theta_full 26.00
_diffrn_reflns_theta_max 26.00
_diffrn_reflns_theta_min 1.81
_exptl_absorpt_coefficient_mu 2.021
_exptl_absorpt_correction_T_max 0.8715
_exptl_absorpt_correction_T_min 0.6762
_exptl_absorpt_correction_type multi-scan
_exptl_absorpt_process_details 'SADABS (Bruker, 2002)'
_exptl_crystal_colour red
_exptl_crystal_density_diffrn 1.704
_exptl_crystal_density_method 'not measured'
_exptl_crystal_description plate
_exptl_crystal_F_000 1256
_exptl_crystal_size_max 0.21
_exptl_crystal_size_mid 0.12
_exptl_crystal_size_min 0.07
_refine_diff_density_max 0.833
_refine_diff_density_min -0.418
_refine_diff_density_rms 0.117
_refine_ls_extinction_method none
_refine_ls_goodness_of_fit_ref 0.915
_refine_ls_hydrogen_treatment constr
_refine_ls_matrix_type full
_refine_ls_number_parameters 619
_refine_ls_number_reflns 8966
_refine_ls_number_restraints 2
_refine_ls_restrained_S_all 0.918
_refine_ls_R_factor_all 0.1080
_refine_ls_R_factor_gt 0.0570
_refine_ls_shift/su_max 0.011
_refine_ls_shift/su_mean 0.000
_refine_ls_structure_factor_coef Fsqd
_refine_ls_weighting_details 'calc w=1/[\s^2^(Fo^2^)+(0.0558P)^2^+0.0000P] where P=(Fo^2^+2Fc^2^)/3'
_refine_ls_weighting_scheme calc
_refine_ls_wR_factor_gt 0.1373
_refine_ls_wR_factor_ref 0.1613
_reflns_number_gt 4892
_reflns_number_total 8966
_reflns_threshold_expression >2sigma(I)
_cod_data_source_file c000126k.txt
_cod_data_source_block complex3
_cod_depositor_comments
;
The following automatic conversions were performed:

'_symmetry_cell_setting' value 'Triclinic' changed to 'triclinic'
according to /home/saulius/struct/CIF-dictionaries/cif_core.dic
dictionary named 'cif_core.dic' version 2.4.2 from 2011-04-26.

Automatic conversion script
Id: cif_fix_values 1891 2012-01-12 08:04:46Z andrius 
;
_cod_original_sg_symbol_H-M P-1
_cod_database_code 7025399

loop_
_symmetry_equiv_pos_as_xyz
'x, y, z'
'-x, -y, -z'

loop_
_atom_site_label
_atom_site_type_symbol
_atom_site_fract_x
_atom_site_fract_y
_atom_site_fract_z
_atom_site_U_iso_or_equiv
_atom_site_adp_type
_atom_site_occupancy
_atom_site_symmetry_multiplicity
_atom_site_calc_flag
_atom_site_refinement_flags
Fe1 Fe 0.33237(10) 1.71962(7) -0.02292(5) 0.0408(3) Uani 1 1 d .
Fe2 Fe 0.44427(10) 1.46878(7) -0.06401(5) 0.0397(3) Uani 1 1 d .
Fe3 Fe 0.62929(11) 1.63018(7) -0.09538(6) 0.0499(3) Uani 1 1 d .
Fe4 Fe 0.04583(10) 2.18401(6) -0.41877(5) 0.0369(3) Uani 1 1 d .
Fe5 Fe 0.09166(10) 1.92876(6) -0.45369(5) 0.0366(3) Uani 1 1 d .
Fe6 Fe -0.18036(10) 2.05081(7) -0.37446(5) 0.0407(3) Uani 1 1 d .
Cl1 Cl 0.1497(2) 1.68278(15) 0.06303(13) 0.0687(6) Uani 1 1 d .
Cl2 Cl 0.8115(2) 1.68225(17) -0.17235(15) 0.0927(9) Uani 1 1 d .
Cl3 Cl 0.23362(19) 2.21696(14) -0.50352(11) 0.0544(5) Uani 1 1 d .
Cl4 Cl -0.3664(2) 2.03605(16) -0.28269(11) 0.0653(6) Uani 1 1 d .
O1 O 0.3060(5) 1.5404(3) -0.1215(3) 0.0611(15) Uani 1 1 d .
O2 O 0.5147(5) 1.6550(3) 0.1150(3) 0.0546(13) Uani 1 1 d .
O3 O 0.4554(4) 1.5927(3) -0.0182(2) 0.0328(10) Uani 1 1 d .
O4 O 0.6018(5) 1.5202(3) -0.1393(3) 0.0543(14) Uani 1 1 d .
O5 O 0.4988(5) 1.7518(3) -0.1010(2) 0.0436(12) Uani 1 1 d .
O6 O 0.7097(5) 1.5860(3) -0.0109(3) 0.0513(13) Uani 1 1 d .
O7 O 0.2042(5) 1.9542(3) -0.3841(3) 0.0477(12) Uani 1 1 d .
O8 O -0.1365(5) 2.2163(3) -0.5556(3) 0.0470(12) Uani 1 1 d .
O9 O -0.0036(4) 2.0713(3) -0.4567(2) 0.0316(10) Uani 1 1 d .
O10 O -0.1200(4) 2.1594(3) -0.3389(2) 0.0436(12) Uani 1 1 d .
O11 O -0.0758(5) 1.9211(3) -0.3680(2) 0.0447(12) Uani 1 1 d .
O12 O -0.2582(4) 2.0660(3) -0.4608(2) 0.0428(11) Uani 1 1 d .
N1 N 0.1996(6) 1.8226(4) -0.0922(3) 0.0514(16) Uani 1 1 d .
N2 N 0.3059(6) 1.8767(4) 0.0100(3) 0.0455(15) Uani 1 1 d .
N3 N 0.2683(6) 1.6361(4) -0.1117(3) 0.0507(16) Uani 1 1 d .
N4 N 0.4498(6) 1.7307(4) 0.0783(3) 0.0473(15) Uani 1 1 d .
N5 N 0.1439(6) 2.2259(4) -0.3301(3) 0.0449(15) Uani 1 1 d .
N6 N -0.0255(6) 2.3463(4) -0.4053(3) 0.0434(14) Uani 1 1 d .
N7 N 0.1855(5) 2.0471(4) -0.3658(3) 0.0401(14) Uani 1 1 d .
N8 N -0.1030(5) 2.2605(4) -0.5026(3) 0.0399(14) Uani 1 1 d .
C1 C 0.1465(8) 1.7907(6) -0.1452(5) 0.063(2) Uani 1 1 d .
C2 C 0.0668(9) 1.8567(6) -0.1906(5) 0.075(3) Uani 1 1 d .
H2 H 0.0361 1.8335 -0.2287 0.090 Uiso 1 1 calc R
C3 C 0.0355(9) 1.9524(6) -0.1787(5) 0.070(2) Uani 1 1 d .
H3 H -0.0203 1.9956 -0.2072 0.084 Uiso 1 1 calc R
C4 C 0.0867(8) 1.9879(5) -0.1233(4) 0.0513(19) Uani 1 1 d .
C5 C 0.1695(7) 1.9201(5) -0.0821(4) 0.0483(19) Uani 1 1 d .
C6 C 0.2298(7) 1.9494(5) -0.0252(4) 0.0475(19) Uani 1 1 d .
C7 C 0.2052(8) 2.0486(5) -0.0111(4) 0.052(2) Uani 1 1 d .
C8 C 0.2673(10) 2.0698(6) 0.0462(5) 0.074(3) Uani 1 1 d .
H8 H 0.2564 2.1349 0.0582 0.089 Uiso 1 1 calc R
C9 C 0.3428(10) 1.9970(6) 0.0841(5) 0.074(3) Uani 1 1 d .
H9 H 0.3820 2.0115 0.1225 0.089 Uiso 1 1 calc R
C10 C 0.3607(8) 1.8994(5) 0.0647(4) 0.052(2) Uani 1 1 d .
C11 C 0.0625(9) 2.0883(6) -0.1056(5) 0.070(2) Uani 1 1 d .
H11 H 0.0056 2.1353 -0.1311 0.084 Uiso 1 1 calc R
C12 C 0.1207(9) 2.1179(6) -0.0522(5) 0.069(2) Uani 1 1 d .
H12 H 0.1044 2.1843 -0.0429 0.082 Uiso 1 1 calc R
C13 C 0.1872(9) 1.6854(5) -0.1539(5) 0.067(2) Uani 1 1 d .
H13 H 0.1560 1.6550 -0.1884 0.080 Uiso 1 1 calc R
C14 C 0.4388(8) 1.8163(5) 0.1028(4) 0.051(2) Uani 1 1 d .
H14 H 0.4786 1.8245 0.1427 0.061 Uiso 1 1 calc R
C15 C 0.6711(12) 1.4820(7) -0.2067(5) 0.104(4) Uani 1 1 d .
H15A H 0.7037 1.5344 -0.2408 0.156 Uiso 1 1 calc R
H15B H 0.6091 1.4531 -0.2278 0.156 Uiso 1 1 calc R
H15C H 0.7479 1.4323 -0.1977 0.156 Uiso 1 1 calc R
C16 C 0.5043(9) 1.8259(6) -0.1588(5) 0.074(3) Uani 1 1 d .
H16A H 0.5988 1.8323 -0.1783 0.110 Uiso 1 1 calc R
H16B H 0.4550 1.8875 -0.1405 0.110 Uiso 1 1 calc R
H16C H 0.4632 1.8094 -0.1976 0.110 Uiso 1 1 calc R
C17 C 0.8451(9) 1.5847(8) -0.0001(6) 0.100(3) Uani 1 1 d .
H17A H 0.8879 1.5176 0.0100 0.149 Uiso 1 1 calc R
H17B H 0.8423 1.6221 0.0413 0.149 Uiso 1 1 calc R
H17C H 0.8972 1.6135 -0.0443 0.149 Uiso 1 1 calc R
C18 C 0.2332(7) 2.1629(5) -0.2961(4) 0.0440(17) Uani 1 1 d .
C19 C 0.2965(8) 2.1920(6) -0.2434(4) 0.062(2) Uani 1 1 d .
H19 H 0.3571 2.1461 -0.2195 0.075 Uiso 1 1 calc R
C20 C 0.2688(8) 2.2891(6) -0.2270(5) 0.065(2) Uani 1 1 d .
H20 H 0.3106 2.3091 -0.1918 0.078 Uiso 1 1 calc R
C21 C 0.1783(8) 2.3577(6) -0.2629(4) 0.059(2) Uani 1 1 d .
C22 C 0.1195(7) 2.3218(5) -0.3149(4) 0.0462(18) Uani 1 1 d .
C23 C 0.0260(7) 2.3872(5) -0.3553(4) 0.0465(19) Uani 1 1 d .
C24 C -0.0061(8) 2.4896(5) -0.3443(4) 0.0499(19) Uani 1 1 d .
C25 C -0.0985(8) 2.5465(5) -0.3848(5) 0.057(2) Uani 1 1 d .
H25 H -0.1258 2.6135 -0.3780 0.069 Uiso 1 1 calc R
C26 C -0.1504(8) 2.5048(5) -0.4351(4) 0.054(2) Uani 1 1 d .
H26 H -0.2114 2.5436 -0.4630 0.065 Uiso 1 1 calc R
C27 C -0.1103(7) 2.4028(5) -0.4442(4) 0.0425(17) Uani 1 1 d .
C28 C 0.1463(9) 2.4614(6) -0.2526(5) 0.072(3) Uani 1 1 d .
H28 H 0.1860 2.4866 -0.2188 0.087 Uiso 1 1 calc R
C29 C 0.0594(9) 2.5228(6) -0.2910(5) 0.070(3) Uani 1 1 d .
H29 H 0.0410 2.5897 -0.2827 0.084 Uiso 1 1 calc R
C30 C 0.2543(7) 2.0631(5) -0.3179(4) 0.0428(17) Uani 1 1 d .
H30 H 0.3151 2.0125 -0.2981 0.051 Uiso 1 1 calc R
C31 C -0.1524(7) 2.3530(5) -0.4989(4) 0.0430(17) Uani 1 1 d .
H31 H -0.2122 2.3862 -0.5297 0.052 Uiso 1 1 calc R
C32 C -0.1881(8) 2.2156(6) -0.2765(4) 0.070(3) Uani 1 1 d .
H32A H -0.2284 2.1724 -0.2367 0.105 Uiso 1 1 calc R
H32B H -0.2592 2.2661 -0.2916 0.105 Uiso 1 1 calc R
H32C H -0.1223 2.2458 -0.2596 0.105 Uiso 1 1 calc R
C33 C -0.1268(9) 1.8356(5) -0.3309(4) 0.068(2) Uani 1 1 d .
H33A H -0.1666 1.8474 -0.2800 0.101 Uiso 1 1 calc R
H33B H -0.0526 1.7805 -0.3324 0.101 Uiso 1 1 calc R
H33C H -0.1959 1.8210 -0.3554 0.101 Uiso 1 1 calc R
C34 C -0.3932(9) 2.0603(8) -0.4663(5) 0.093(3) Uani 1 1 d .
H34A H -0.4434 2.1258 -0.4738 0.140 Uiso 1 1 calc R
H34B H -0.4370 2.0279 -0.4211 0.140 Uiso 1 1 calc R
H34C H -0.3919 2.0232 -0.5076 0.140 Uiso 1 1 calc R
C1S C -0.422(4) 2.253(2) -0.6686(16) 0.175(16) Uani 0.50 1 d PD
O1S O -0.334(3) 2.3136(14) -0.6551(9) 0.191(10) Uani 0.50 1 d PD
O2S O 0.4060(18) 2.4153(16) -0.4295(12) 0.155(8) Uani 0.50 1 d PD
C2S C 0.496(3) 2.336(2) -0.4091(17) 0.189(17) Uani 0.50 1 d PD

loop_
_atom_site_aniso_label
_atom_site_aniso_U_11
_atom_site_aniso_U_22
_atom_site_aniso_U_33
_atom_site_aniso_U_23
_atom_site_aniso_U_13
_atom_site_aniso_U_12
Fe1 0.0386(6) 0.0363(5) 0.0495(7) -0.0063(5) -0.0125(5) -0.0049(4)
Fe2 0.0435(6) 0.0348(5) 0.0460(6) -0.0075(4) -0.0173(5) -0.0075(4)
Fe3 0.0451(7) 0.0434(6) 0.0582(7) -0.0032(5) -0.0003(5) -0.0108(5)
Fe4 0.0363(6) 0.0355(5) 0.0436(6) -0.0102(4) -0.0110(4) -0.0097(4)
Fe5 0.0378(6) 0.0346(5) 0.0423(6) -0.0081(4) -0.0147(4) -0.0074(4)
Fe6 0.0368(6) 0.0440(6) 0.0445(6) -0.0084(5) -0.0073(5) -0.0123(5)
Cl1 0.0481(13) 0.0614(13) 0.0900(16) -0.0070(11) -0.0041(11) -0.0010(10)
Cl2 0.0678(16) 0.0744(15) 0.111(2) 0.0178(14) 0.0278(14) -0.0136(12)
Cl3 0.0432(11) 0.0604(11) 0.0606(13) -0.0052(9) -0.0064(9) -0.0150(9)
Cl4 0.0509(13) 0.0821(14) 0.0607(13) -0.0092(11) 0.0066(10) -0.0219(11)
O1 0.075(4) 0.035(3) 0.086(4) -0.015(3) -0.041(3) -0.006(3)
O2 0.063(4) 0.043(3) 0.066(4) -0.005(3) -0.036(3) -0.004(3)
O3 0.032(3) 0.030(2) 0.039(3) -0.0049(19) -0.012(2) -0.0052(18)
O4 0.065(4) 0.045(3) 0.047(3) -0.010(2) 0.003(3) -0.007(2)
O5 0.048(3) 0.034(2) 0.047(3) 0.003(2) -0.007(2) -0.008(2)
O6 0.034(3) 0.051(3) 0.073(4) -0.001(3) -0.016(3) -0.013(2)
O7 0.050(3) 0.040(3) 0.063(3) -0.016(2) -0.034(3) 0.001(2)
O8 0.055(3) 0.037(3) 0.056(3) -0.011(2) -0.024(2) -0.005(2)
O9 0.032(2) 0.032(2) 0.036(3) -0.0069(19) -0.0099(19) -0.0102(18)
O10 0.038(3) 0.047(3) 0.048(3) -0.023(2) 0.003(2) -0.011(2)
O11 0.051(3) 0.037(2) 0.044(3) -0.002(2) -0.002(2) -0.013(2)
O12 0.030(3) 0.063(3) 0.040(3) -0.006(2) -0.010(2) -0.013(2)
N1 0.045(4) 0.052(4) 0.063(4) -0.009(3) -0.022(3) -0.008(3)
N2 0.040(4) 0.043(3) 0.055(4) -0.010(3) -0.009(3) -0.005(3)
N3 0.051(4) 0.042(3) 0.068(4) -0.008(3) -0.032(3) -0.006(3)
N4 0.047(4) 0.044(3) 0.053(4) -0.014(3) -0.012(3) -0.004(3)
N5 0.042(4) 0.045(3) 0.054(4) -0.017(3) -0.013(3) -0.012(3)
N6 0.041(4) 0.036(3) 0.056(4) -0.011(3) -0.009(3) -0.007(3)
N7 0.038(3) 0.043(3) 0.044(4) -0.013(3) -0.012(3) -0.008(3)
N8 0.040(3) 0.037(3) 0.047(4) -0.010(3) -0.014(3) -0.006(3)
C1 0.058(6) 0.055(5) 0.085(7) -0.006(5) -0.037(5) -0.004(4)
C2 0.083(7) 0.051(5) 0.102(7) -0.002(5) -0.058(6) 0.004(5)
C3 0.070(6) 0.051(5) 0.090(7) 0.013(5) -0.037(5) 0.000(4)
C4 0.042(5) 0.044(4) 0.064(5) 0.005(4) -0.013(4) 0.001(4)
C5 0.043(5) 0.038(4) 0.062(5) -0.007(4) -0.006(4) -0.005(3)
C6 0.043(5) 0.036(4) 0.060(5) -0.005(4) -0.004(4) -0.002(3)
C7 0.055(5) 0.037(4) 0.060(5) -0.006(4) -0.007(4) 0.000(4)
C8 0.095(7) 0.044(5) 0.081(7) -0.022(5) -0.012(6) -0.001(5)
C9 0.112(8) 0.039(4) 0.076(6) -0.020(4) -0.022(6) -0.008(5)
C10 0.059(5) 0.045(4) 0.055(5) -0.012(4) -0.014(4) -0.008(4)
C11 0.067(6) 0.056(5) 0.077(6) 0.012(5) -0.020(5) 0.011(4)
C12 0.072(6) 0.046(5) 0.081(7) 0.001(5) -0.014(5) 0.002(4)
C13 0.086(7) 0.043(4) 0.089(6) -0.007(4) -0.059(5) -0.008(4)
C14 0.069(5) 0.037(4) 0.051(5) -0.013(3) -0.026(4) 0.004(4)
C15 0.143(10) 0.093(7) 0.061(6) -0.024(5) 0.032(6) -0.027(7)
C16 0.070(6) 0.064(5) 0.083(7) 0.006(5) -0.007(5) -0.017(5)
C17 0.043(6) 0.120(9) 0.135(10) 0.018(7) -0.026(6) -0.022(6)
C18 0.038(4) 0.052(4) 0.048(5) -0.008(4) -0.020(3) -0.006(3)
C19 0.055(5) 0.072(5) 0.073(6) -0.029(5) -0.034(4) -0.007(4)
C20 0.060(6) 0.075(6) 0.076(6) -0.035(5) -0.032(5) -0.016(5)
C21 0.053(5) 0.063(5) 0.070(6) -0.034(4) -0.017(4) -0.009(4)
C22 0.039(4) 0.046(4) 0.058(5) -0.023(4) -0.007(4) -0.008(3)
C23 0.042(4) 0.043(4) 0.059(5) -0.023(4) -0.002(4) -0.016(3)
C24 0.048(5) 0.045(4) 0.060(5) -0.022(4) -0.003(4) -0.013(4)
C25 0.055(5) 0.037(4) 0.079(6) -0.027(4) -0.004(4) -0.001(4)
C26 0.056(5) 0.038(4) 0.067(5) -0.010(4) -0.010(4) -0.004(4)
C27 0.032(4) 0.032(3) 0.065(5) -0.010(3) -0.010(4) -0.001(3)
C28 0.072(6) 0.070(6) 0.091(7) -0.035(5) -0.033(5) -0.018(5)
C29 0.071(6) 0.054(5) 0.096(7) -0.041(5) -0.014(5) -0.015(5)
C30 0.037(4) 0.047(4) 0.048(5) -0.005(3) -0.023(3) 0.000(3)
C31 0.036(4) 0.043(4) 0.052(5) -0.004(3) -0.015(3) -0.004(3)
C32 0.057(6) 0.078(6) 0.080(6) -0.039(5) 0.006(5) -0.025(4)
C33 0.089(7) 0.055(5) 0.061(6) 0.007(4) -0.009(5) -0.032(5)
C34 0.046(6) 0.167(11) 0.075(7) -0.008(6) -0.021(5) -0.031(6)
C1S 0.27(4) 0.20(3) 0.12(2) 0.09(2) -0.13(2) -0.16(3)
O1S 0.34(3) 0.147(17) 0.078(12) 0.042(11) -0.080(16) -0.024(19)
O2S 0.079(13) 0.18(2) 0.21(2) -0.043(16) -0.016(13) -0.026(12)
C2S 0.09(2) 0.30(5) 0.14(3) 0.09(3) 0.02(2) -0.06(3)

loop_
_atom_type_symbol
_atom_type_description
_atom_type_scat_dispersion_real
_atom_type_scat_dispersion_imag
_atom_type_scat_source
C C 0.0033 0.0016 'International Tables Vol C Tables 4.2.6.8 and 6.1.1.4'
H H 0.0000 0.0000 'International Tables Vol C Tables 4.2.6.8 and 6.1.1.4'
N N 0.0061 0.0033 'International Tables Vol C Tables 4.2.6.8 and 6.1.1.4'
O O 0.0106 0.0060 'International Tables Vol C Tables 4.2.6.8 and 6.1.1.4'
Fe Fe 0.3463 0.8444 'International Tables Vol C Tables 4.2.6.8 and 6.1.1.4'
Cl Cl 0.1484 0.1585 'International Tables Vol C Tables 4.2.6.8 and 6.1.1.4'

loop_
_geom_angle_atom_site_label_1
_geom_angle_atom_site_label_2
_geom_angle_atom_site_label_3
_geom_angle
_geom_angle_site_symmetry_1
_geom_angle_site_symmetry_3
O3 Fe1 O5 80.08(17) . .
O3 Fe1 N1 144.8(2) . .
O5 Fe1 N1 87.4(2) . .
O3 Fe1 Cl1 99.48(13) . .
O5 Fe1 Cl1 179.53(13) . .
N1 Fe1 Cl1 92.94(16) . .
O3 Fe1 N2 141.0(2) . .
O5 Fe1 N2 86.89(18) . .
N1 Fe1 N2 69.9(2) . .
Cl1 Fe1 N2 93.55(15) . .
O3 Fe1 N3 78.35(19) . .
O5 Fe1 N3 88.99(19) . .
N1 Fe1 N3 68.6(2) . .
Cl1 Fe1 N3 90.78(16) . .
N2 Fe1 N3 138.4(2) . .
O3 Fe1 N4 76.38(18) . .
O5 Fe1 N4 91.45(19) . .
N1 Fe1 N4 137.1(2) . .
Cl1 Fe1 N4 88.57(15) . .
N2 Fe1 N4 67.3(2) . .
N3 Fe1 N4 154.3(2) . .
O3 Fe1 Fe3 42.49(11) . .
O5 Fe1 Fe3 37.65(12) . .
N1 Fe1 Fe3 119.38(16) . .
Cl1 Fe1 Fe3 141.91(7) . .
N2 Fe1 Fe3 115.23(14) . .
N3 Fe1 Fe3 83.80(15) . .
N4 Fe1 Fe3 80.95(13) . .
O3 Fe1 Fe2 27.05(12) . .
O5 Fe1 Fe2 86.85(12) . .
N1 Fe1 Fe2 120.33(15) . .
Cl1 Fe1 Fe2 92.69(6) . .
N2 Fe1 Fe2 167.75(16) . .
N3 Fe1 Fe2 51.98(15) . .
N4 Fe1 Fe2 102.35(14) . .
Fe3 Fe1 Fe2 54.82(3) . .
O1 Fe2 O2 97.0(2) . 2_685
O1 Fe2 O3 164.31(19) . 2_685
O2 Fe2 O3 92.96(18) 2_685 2_685
O1 Fe2 O3 92.13(17) . .
O2 Fe2 O3 165.31(19) 2_685 .
O3 Fe2 O3 80.71(17) 2_685 .
O1 Fe2 O6 89.2(2) . 2_685
O2 Fe2 O6 89.8(2) 2_685 2_685
O3 Fe2 O6 78.70(18) 2_685 2_685
O3 Fe2 O6 101.77(17) . 2_685
O1 Fe2 O4 91.8(2) . .
O2 Fe2 O4 88.98(19) 2_685 .
O3 Fe2 O4 100.49(19) 2_685 .
O3 Fe2 O4 79.26(17) . .
O6 Fe2 O4 178.53(19) 2_685 .
O1 Fe2 Fe2 130.80(14) . 2_685
O2 Fe2 Fe2 132.15(15) 2_685 2_685
O3 Fe2 Fe2 40.57(11) 2_685 2_685
O3 Fe2 Fe2 40.14(12) . 2_685
O6 Fe2 Fe2 90.37(14) 2_685 2_685
O4 Fe2 Fe2 89.78(15) . 2_685
O1 Fe2 Fe3 95.48(14) . .
O2 Fe2 Fe3 124.23(15) 2_685 .
O3 Fe2 Fe3 88.79(11) 2_685 .
O3 Fe2 Fe3 42.99(11) . .
O6 Fe2 Fe3 144.47(14) 2_685 .
O4 Fe2 Fe3 36.46(13) . .
Fe2 Fe2 Fe3 60.27(4) 2_685 .
O1 Fe2 Fe3 123.57(16) . 2_685
O2 Fe2 Fe3 95.96(15) 2_685 2_685
O3 Fe2 Fe3 42.89(11) 2_685 2_685
O3 Fe2 Fe3 88.42(12) . 2_685
O6 Fe2 Fe3 36.21(14) 2_685 2_685
O4 Fe2 Fe3 143.13(15) . 2_685
Fe2 Fe2 Fe3 60.21(4) 2_685 2_685
Fe3 Fe2 Fe3 120.49(4) . 2_685
O1 Fe2 Fe1 66.58(13) . .
O2 Fe2 Fe1 162.51(15) 2_685 .
O3 Fe2 Fe1 104.37(11) 2_685 .
O3 Fe2 Fe1 26.03(12) . .
O6 Fe2 Fe1 95.79(13) 2_685 .
O4 Fe2 Fe1 85.59(12) . .
Fe2 Fe2 Fe1 64.54(3) 2_685 .
Fe3 Fe2 Fe1 55.09(3) . .
Fe3 Fe2 Fe1 98.36(4) 2_685 .
O6 Fe3 O4 109.4(2) . .
O6 Fe3 O5 122.6(2) . .
O4 Fe3 O5 118.4(2) . .
O6 Fe3 O3 79.65(18) . .
O4 Fe3 O3 80.74(17) . .
O5 Fe3 O3 78.70(17) . .
O6 Fe3 Cl2 99.27(16) . .
O4 Fe3 Cl2 104.22(16) . .
O5 Fe3 Cl2 97.94(14) . .
O3 Fe3 Cl2 174.97(13) . .
O6 Fe3 Fe2 92.96(14) . .
O4 Fe3 Fe2 40.38(14) . .
O5 Fe3 Fe2 103.26(14) . .
O3 Fe3 Fe2 40.55(10) . .
Cl2 Fe3 Fe2 144.46(8) . .
O6 Fe3 Fe1 101.51(15) . .
O4 Fe3 Fe1 102.70(15) . .
O5 Fe3 Fe1 40.33(13) . .
O3 Fe3 Fe1 38.43(10) . .
Cl2 Fe3 Fe1 137.93(7) . .
Fe2 Fe3 Fe1 70.09(4) . .
O9 Fe4 O10 79.95(16) . .
O9 Fe4 N5 142.9(2) . .
O10 Fe4 N5 88.88(19) . .
O9 Fe4 N6 141.6(2) . .
O10 Fe4 N6 87.17(18) . .
N5 Fe4 N6 71.8(2) . .
O9 Fe4 Cl3 103.12(12) . .
O10 Fe4 Cl3 176.83(13) . .
N5 Fe4 Cl3 88.18(15) . .
N6 Fe4 Cl3 90.79(15) . .
O9 Fe4 N7 77.35(17) . .
O10 Fe4 N7 90.53(18) . .
N5 Fe4 N7 67.4(2) . .
N6 Fe4 N7 139.2(2) . .
Cl3 Fe4 N7 89.43(14) . .
O9 Fe4 N8 76.82(17) . .
O10 Fe4 N8 90.52(19) . .
N5 Fe4 N8 139.02(19) . .
N6 Fe4 N8 67.3(2) . .
Cl3 Fe4 N8 90.93(14) . .
N7 Fe4 N8 153.55(18) . .
O9 Fe4 Fe6 42.51(11) . .
O10 Fe4 Fe6 37.47(11) . .
N5 Fe4 Fe6 119.47(15) . .
N6 Fe4 Fe6 115.94(15) . .
Cl3 Fe4 Fe6 145.62(6) . .
N7 Fe4 Fe6 83.83(13) . .
N8 Fe4 Fe6 81.03(13) . .
O9 Fe4 Fe5 26.23(12) . .
O10 Fe4 Fe5 87.44(12) . .
N5 Fe4 Fe5 119.06(15) . .
N6 Fe4 Fe5 167.78(16) . .
Cl3 Fe4 Fe5 95.02(6) . .
N7 Fe4 Fe5 51.82(13) . .
N8 Fe4 Fe5 101.83(12) . .
Fe6 Fe4 Fe5 54.89(3) . .
O8 Fe5 O7 97.42(19) 2_594 .
O8 Fe5 O9 92.17(17) 2_594 2_594
O7 Fe5 O9 164.71(18) . 2_594
O8 Fe5 O9 165.57(18) 2_594 .
O7 Fe5 O9 91.21(17) . .
O9 Fe5 O9 81.99(16) 2_594 .
O8 Fe5 O12 89.92(19) 2_594 2_594
O7 Fe5 O12 89.26(19) . 2_594
O9 Fe5 O12 78.83(17) 2_594 2_594
O9 Fe5 O12 101.77(17) . 2_594
O8 Fe5 O11 89.21(18) 2_594 .
O7 Fe5 O11 91.19(19) . .
O9 Fe5 O11 100.86(18) 2_594 .
O9 Fe5 O11 79.03(16) . .
O12 Fe5 O11 179.07(17) 2_594 .
O8 Fe5 Fe5 131.82(14) 2_594 2_594
O7 Fe5 Fe5 130.75(14) . 2_594
O9 Fe5 Fe5 41.01(11) 2_594 2_594
O9 Fe5 Fe5 40.98(11) . 2_594
O12 Fe5 Fe5 90.40(13) 2_594 2_594
O11 Fe5 Fe5 89.93(14) . 2_594
O8 Fe5 Fe6 94.99(13) 2_594 2_594
O7 Fe5 Fe6 123.81(15) . 2_594
O9 Fe5 Fe6 42.99(11) 2_594 2_594
O9 Fe5 Fe6 89.72(11) . 2_594
O12 Fe5 Fe6 36.14(12) 2_594 2_594
O11 Fe5 Fe6 143.65(14) . 2_594
Fe5 Fe5 Fe6 60.82(4) 2_594 2_594
O8 Fe5 Fe6 124.55(14) 2_594 .
O7 Fe5 Fe6 94.94(13) . .
O9 Fe5 Fe6 89.34(11) 2_594 .
O9 Fe5 Fe6 42.68(11) . .
O12 Fe5 Fe6 144.16(13) 2_594 .
O11 Fe5 Fe6 36.59(12) . .
Fe5 Fe5 Fe6 60.34(4) 2_594 .
Fe6 Fe5 Fe6 121.16(4) 2_594 .
O8 Fe5 Fe4 162.79(14) 2_594 .
O7 Fe5 Fe4 66.43(13) . .
O9 Fe5 Fe4 104.88(11) 2_594 .
O9 Fe5 Fe4 25.33(11) . .
O12 Fe5 Fe4 95.53(13) 2_594 .
O11 Fe5 Fe4 85.39(12) . .
Fe5 Fe5 Fe4 64.61(3) 2_594 .
Fe6 Fe5 Fe4 99.04(3) 2_594 .
Fe6 Fe5 Fe4 54.78(3) . .
O12 Fe6 O11 108.0(2) . .
O12 Fe6 O10 122.3(2) . .
O11 Fe6 O10 119.9(2) . .
O12 Fe6 O9 80.25(17) . .
O11 Fe6 O9 80.23(16) . .
O10 Fe6 O9 78.18(16) . .
O12 Fe6 Cl4 101.99(14) . .
O11 Fe6 Cl4 101.45(14) . .
O10 Fe6 Cl4 98.37(13) . .
O9 Fe6 Cl4 176.53(12) . .
O12 Fe6 Fe4 102.20(13) . .
O11 Fe6 Fe4 102.87(14) . .
O10 Fe6 Fe4 39.76(12) . .
O9 Fe6 Fe4 38.45(10) . .
Cl4 Fe6 Fe4 138.10(7) . .
O12 Fe6 Fe5 91.97(13) . .
O11 Fe6 Fe5 40.36(13) . .
O10 Fe6 Fe5 103.86(13) . .
O9 Fe6 Fe5 40.12(10) . .
Cl4 Fe6 Fe5 141.76(7) . .
Fe4 Fe6 Fe5 70.33(3) . .
N3 O1 Fe2 115.4(4) . .
N4 O2 Fe2 113.7(4) . 2_685
Fe1 O3 Fe2 128.3(2) . 2_685
Fe1 O3 Fe2 126.9(2) . .
Fe2 O3 Fe2 99.29(17) 2_685 .
Fe1 O3 Fe3 99.09(17) . .
Fe2 O3 Fe3 97.07(17) 2_685 .
Fe2 O3 Fe3 96.46(16) . .
C15 O4 Fe3 128.9(5) . .
C15 O4 Fe2 127.9(5) . .
Fe3 O4 Fe2 103.2(2) . .
C16 O5 Fe3 126.1(5) . .
C16 O5 Fe1 129.1(5) . .
Fe3 O5 Fe1 102.02(19) . .
C17 O6 Fe3 129.9(5) . .
C17 O6 Fe2 126.2(5) . 2_685
Fe3 O6 Fe2 103.8(2) . 2_685
N7 O7 Fe5 116.1(4) . .
N8 O8 Fe5 114.6(4) . 2_594
Fe4 O9 Fe5 127.9(2) . 2_594
Fe4 O9 Fe5 128.4(2) . .
Fe5 O9 Fe5 98.01(16) 2_594 .
Fe4 O9 Fe6 99.04(16) . .
Fe5 O9 Fe6 96.63(16) 2_594 .
Fe5 O9 Fe6 97.20(16) . .
C32 O10 Fe6 127.5(4) . .
C32 O10 Fe4 129.3(4) . .
Fe6 O10 Fe4 102.77(18) . .
C33 O11 Fe6 125.5(5) . .
C33 O11 Fe5 128.3(4) . .
Fe6 O11 Fe5 103.05(19) . .
C34 O12 Fe6 128.2(5) . .
C34 O12 Fe5 127.5(5) . 2_594
Fe6 O12 Fe5 103.7(2) . 2_594
C5 N1 C1 117.5(7) . .
C5 N1 Fe1 120.5(5) . .
C1 N1 Fe1 122.0(5) . .
C10 N2 C6 118.0(6) . .
C10 N2 Fe1 122.6(5) . .
C6 N2 Fe1 119.3(5) . .
C13 N3 O1 115.8(6) . .
C13 N3 Fe1 118.5(5) . .
O1 N3 Fe1 125.7(4) . .
C14 N4 O2 116.4(6) . .
C14 N4 Fe1 118.0(5) . .
O2 N4 Fe1 125.3(4) . .
C18 N5 C22 118.2(6) . .
C18 N5 Fe4 123.3(4) . .
C22 N5 Fe4 118.3(5) . .
C27 N6 C23 119.1(6) . .
C27 N6 Fe4 123.4(4) . .
C23 N6 Fe4 117.4(5) . .
C30 N7 O7 116.3(6) . .
C30 N7 Fe4 118.3(5) . .
O7 N7 Fe4 125.4(4) . .
C31 N8 O8 116.2(6) . .
C31 N8 Fe4 118.2(5) . .
O8 N8 Fe4 125.6(4) . .
N1 C1 C2 121.7(7) . .
N1 C1 C13 114.0(7) . .
C2 C1 C13 124.2(8) . .
C3 C2 C1 120.0(8) . .
C3 C2 H2 120.0 . .
C1 C2 H2 120.0 . .
C2 C3 C4 119.9(8) . .
C2 C3 H3 120.0 . .
C4 C3 H3 120.0 . .
C5 C4 C3 117.8(7) . .
C5 C4 C11 116.7(8) . .
C3 C4 C11 125.6(8) . .
N1 C5 C4 123.1(7) . .
N1 C5 C6 114.8(7) . .
C4 C5 C6 122.1(7) . .
N2 C6 C7 125.5(7) . .
N2 C6 C5 115.6(6) . .
C7 C6 C5 118.9(7) . .
C6 C7 C8 114.7(7) . .
C6 C7 C12 119.5(8) . .
C8 C7 C12 125.7(7) . .
C9 C8 C7 121.1(8) . .
C9 C8 H8 119.5 . .
C7 C8 H8 119.5 . .
C8 C9 C10 119.0(8) . .
C8 C9 H9 120.5 . .
C10 C9 H9 120.5 . .
N2 C10 C9 121.6(8) . .
N2 C10 C14 115.5(6) . .
C9 C10 C14 122.9(7) . .
C12 C11 C4 122.0(8) . .
C12 C11 H11 119.0 . .
C4 C11 H11 119.0 . .
C11 C12 C7 120.8(8) . .
C11 C12 H12 119.6 . .
C7 C12 H12 119.6 . .
N3 C13 C1 116.9(7) . .
N3 C13 H13 121.6 . .
C1 C13 H13 121.6 . .
N4 C14 C10 116.5(7) . .
N4 C14 H14 121.7 . .
C10 C14 H14 121.7 . .
O4 C15 H15A 109.5 . .
O4 C15 H15B 109.5 . .
H15A C15 H15B 109.5 . .
O4 C15 H15C 109.5 . .
H15A C15 H15C 109.5 . .
H15B C15 H15C 109.5 . .
O5 C16 H16A 109.5 . .
O5 C16 H16B 109.5 . .
H16A C16 H16B 109.5 . .
O5 C16 H16C 109.5 . .
H16A C16 H16C 109.5 . .
H16B C16 H16C 109.5 . .
O6 C17 H17A 109.5 . .
O6 C17 H17B 109.5 . .
H17A C17 H17B 109.5 . .
O6 C17 H17C 109.5 . .
H17A C17 H17C 109.5 . .
H17B C17 H17C 109.5 . .
N5 C18 C19 122.0(7) . .
N5 C18 C30 113.6(6) . .
C19 C18 C30 124.3(7) . .
C20 C19 C18 119.4(8) . .
C20 C19 H19 120.3 . .
C18 C19 H19 120.3 . .
C19 C20 C21 120.2(7) . .
C19 C20 H20 119.9 . .
C21 C20 H20 119.9 . .
C20 C21 C22 116.4(7) . .
C20 C21 C28 125.0(7) . .
C22 C21 C28 118.5(8) . .
N5 C22 C21 123.7(7) . .
N5 C22 C23 115.8(6) . .
C21 C22 C23 120.5(6) . .
N6 C23 C24 122.8(7) . .
N6 C23 C22 116.6(6) . .
C24 C23 C22 120.6(7) . .
C25 C24 C23 116.5(7) . .
C25 C24 C29 127.0(7) . .
C23 C24 C29 116.5(8) . .
C26 C25 C24 120.5(7) . .
C26 C25 H25 119.8 . .
C24 C25 H25 119.8 . .
C25 C26 C27 119.4(7) . .
C25 C26 H26 120.3 . .
C27 C26 H26 120.3 . .
N6 C27 C26 121.7(7) . .
N6 C27 C31 114.6(6) . .
C26 C27 C31 123.7(7) . .
C29 C28 C21 120.9(8) . .
C29 C28 H28 119.5 . .
C21 C28 H28 119.5 . .
C28 C29 C24 122.9(7) . .
C28 C29 H29 118.5 . .
C24 C29 H29 118.5 . .
N7 C30 C18 117.1(6) . .
N7 C30 H30 121.4 . .
C18 C30 H30 121.4 . .
N8 C31 C27 116.5(6) . .
N8 C31 H31 121.7 . .
C27 C31 H31 121.7 . .
O10 C32 H32A 109.5 . .
O10 C32 H32B 109.5 . .
H32A C32 H32B 109.5 . .
O10 C32 H32C 109.5 . .
H32A C32 H32C 109.5 . .
H32B C32 H32C 109.5 . .
O11 C33 H33A 109.5 . .
O11 C33 H33B 109.5 . .
H33A C33 H33B 109.5 . .
O11 C33 H33C 109.5 . .
H33A C33 H33C 109.5 . .
H33B C33 H33C 109.5 . .
O12 C34 H34A 109.5 . .
O12 C34 H34B 109.5 . .
H34A C34 H34B 109.5 . .
O12 C34 H34C 109.5 . .
H34A C34 H34C 109.5 . .
H34B C34 H34C 109.5 . .

loop_
_geom_bond_atom_site_label_1
_geom_bond_atom_site_label_2
_geom_bond_distance
_geom_bond_site_symmetry_2
Fe1 O3 1.950(4) .
Fe1 O5 2.050(4) .
Fe1 N1 2.231(6) .
Fe1 Cl1 2.260(2) .
Fe1 N2 2.270(5) .
Fe1 N3 2.352(6) .
Fe1 N4 2.426(6) .
Fe1 Fe3 3.0986(15) .
Fe1 Fe2 3.5528(15) .
Fe2 O1 1.966(5) .
Fe2 O2 1.979(5) 2_685
Fe2 O3 2.004(4) 2_685
Fe2 O3 2.021(4) .
Fe2 O6 2.046(5) 2_685
Fe2 O4 2.055(5) .
Fe2 Fe2 3.0669(19) 2_685
Fe2 Fe3 3.0886(14) .
Fe2 Fe3 3.0905(15) 2_685
Fe3 O6 1.880(5) .
Fe3 O4 1.885(5) .
Fe3 O5 1.935(4) .
Fe3 O3 2.119(4) .
Fe3 Cl2 2.252(2) .
Fe4 O9 1.956(4) .
Fe4 O10 2.037(4) .
Fe4 N5 2.242(6) .
Fe4 N6 2.246(5) .
Fe4 Cl3 2.270(2) .
Fe4 N7 2.372(6) .
Fe4 N8 2.385(6) .
Fe4 Fe6 3.1062(13) .
Fe4 Fe5 3.5802(14) .
Fe5 O8 1.963(4) 2_594
Fe5 O7 1.967(4) .
Fe5 O9 2.019(4) 2_594
Fe5 O9 2.020(4) .
Fe5 O12 2.056(4) 2_594
Fe5 O11 2.068(4) .
Fe5 Fe5 3.049(2) 2_594
Fe5 Fe6 3.0959(15) 2_594
Fe5 Fe6 3.1103(14) .
Fe6 O12 1.879(4) .
Fe6 O11 1.903(4) .
Fe6 O10 1.938(4) .
Fe6 O9 2.125(4) .
Fe6 Cl4 2.272(2) .
O1 N3 1.327(6) .
O2 N4 1.316(7) .
O2 Fe2 1.979(5) 2_685
O3 Fe2 2.004(4) 2_685
O4 C15 1.401(8) .
O5 C16 1.386(8) .
O6 C17 1.409(9) .
O6 Fe2 2.046(5) 2_685
O7 N7 1.331(6) .
O8 N8 1.333(6) .
O8 Fe5 1.963(4) 2_594
O9 Fe5 2.019(4) 2_594
O10 C32 1.441(7) .
O11 C33 1.420(7) .
O12 C34 1.396(9) .
O12 Fe5 2.056(4) 2_594
N1 C5 1.349(8) .
N1 C1 1.350(9) .
N2 C10 1.331(9) .
N2 C6 1.331(8) .
N3 C13 1.287(9) .
N4 C14 1.290(8) .
N5 C18 1.327(8) .
N5 C22 1.350(8) .
N6 C27 1.310(8) .
N6 C23 1.359(8) .
N7 C30 1.283(8) .
N8 C31 1.284(8) .
C1 C2 1.409(10) .
C1 C13 1.452(10) .
C2 C3 1.332(10) .
C2 H2 0.9300 .
C3 C4 1.398(11) .
C3 H3 0.9300 .
C4 C5 1.394(10) .
C4 C11 1.426(10) .
C5 C6 1.437(10) .
C6 C7 1.389(9) .
C7 C8 1.410(11) .
C7 C12 1.412(11) .
C8 C9 1.356(11) .
C8 H8 0.9300 .
C9 C10 1.403(9) .
C9 H9 0.9300 .
C10 C14 1.455(10) .
C11 C12 1.372(12) .
C11 H11 0.9300 .
C12 H12 0.9300 .
C13 H13 0.9300 .
C14 H14 0.9300 .
C15 H15A 0.9600 .
C15 H15B 0.9600 .
C15 H15C 0.9600 .
C16 H16A 0.9600 .
C16 H16B 0.9600 .
C16 H16C 0.9600 .
C17 H17A 0.9600 .
C17 H17B 0.9600 .
C17 H17C 0.9600 .
C18 C19 1.390(10) .
C18 C30 1.445(9) .
C19 C20 1.372(10) .
C19 H19 0.9300 .
C20 C21 1.390(11) .
C20 H20 0.9300 .
C21 C22 1.396(10) .
C21 C28 1.433(10) .
C22 C23 1.435(10) .
C23 C24 1.418(9) .
C24 C25 1.380(10) .
C24 C29 1.441(11) .
C25 C26 1.372(10) .
C25 H25 0.9300 .
C26 C27 1.410(9) .
C26 H26 0.9300 .
C27 C31 1.449(9) .
C28 C29 1.346(11) .
C28 H28 0.9300 .
C29 H29 0.9300 .
C30 H30 0.9300 .
C31 H31 0.9300 .
C32 H32A 0.9600 .
C32 H32B 0.9600 .
C32 H32C 0.9600 .
C33 H33A 0.9600 .
C33 H33B 0.9600 .
C33 H33C 0.9600 .
C34 H34A 0.9600 .
C34 H34B 0.9600 .
C34 H34C 0.9600 .
C1S O1S 1.401(17) .
O2S C2S 1.353(18) .

loop_
_geom_torsion_atom_site_label_1
_geom_torsion_atom_site_label_2
_geom_torsion_atom_site_label_3
_geom_torsion_atom_site_label_4
_geom_torsion
_geom_torsion_site_symmetry_1
_geom_torsion_site_symmetry_4
O3 Fe1 Fe2 O1 -168.3(3) . .
O5 Fe1 Fe2 O1 -94.1(2) . .
N1 Fe1 Fe2 O1 -9.0(2) . .
Cl1 Fe1 Fe2 O1 86.01(18) . .
N2 Fe1 Fe2 O1 -153.4(7) . .
N3 Fe1 Fe2 O1 -2.9(3) . .
N4 Fe1 Fe2 O1 175.1(2) . .
Fe3 Fe1 Fe2 O1 -115.42(18) . .
O3 Fe1 Fe2 O2 -146.7(6) . 2_685
O5 Fe1 Fe2 O2 -72.5(5) . 2_685
N1 Fe1 Fe2 O2 12.6(5) . 2_685
Cl1 Fe1 Fe2 O2 107.6(5) . 2_685
N2 Fe1 Fe2 O2 -131.9(9) . 2_685
N3 Fe1 Fe2 O2 18.7(5) . 2_685
N4 Fe1 Fe2 O2 -163.3(5) . 2_685
Fe3 Fe1 Fe2 O2 -93.9(5) . 2_685
O3 Fe1 Fe2 O3 25.3(4) . 2_685
O5 Fe1 Fe2 O3 99.50(18) . 2_685
N1 Fe1 Fe2 O3 -175.4(2) . 2_685
Cl1 Fe1 Fe2 O3 -80.42(14) . 2_685
N2 Fe1 Fe2 O3 40.1(7) . 2_685
N3 Fe1 Fe2 O3 -169.3(2) . 2_685
N4 Fe1 Fe2 O3 8.71(18) . 2_685
Fe3 Fe1 Fe2 O3 78.14(12) . 2_685
O5 Fe1 Fe2 O3 74.2(3) . .
N1 Fe1 Fe2 O3 159.3(3) . .
Cl1 Fe1 Fe2 O3 -105.7(3) . .
N2 Fe1 Fe2 O3 14.9(8) . .
N3 Fe1 Fe2 O3 165.4(3) . .
N4 Fe1 Fe2 O3 -16.6(3) . .
Fe3 Fe1 Fe2 O3 52.9(3) . .
O3 Fe1 Fe2 O6 105.1(3) . 2_685
O5 Fe1 Fe2 O6 179.29(19) . 2_685
N1 Fe1 Fe2 O6 -95.6(2) . 2_685
Cl1 Fe1 Fe2 O6 -0.64(15) . 2_685
N2 Fe1 Fe2 O6 119.9(7) . 2_685
N3 Fe1 Fe2 O6 -89.5(2) . 2_685
N4 Fe1 Fe2 O6 88.5(2) . 2_685
Fe3 Fe1 Fe2 O6 157.93(15) . 2_685
O3 Fe1 Fe2 O4 -74.4(3) . .
O5 Fe1 Fe2 O4 -0.2(2) . .
N1 Fe1 Fe2 O4 84.9(2) . .
Cl1 Fe1 Fe2 O4 179.86(16) . .
N2 Fe1 Fe2 O4 -59.6(7) . .
N3 Fe1 Fe2 O4 91.0(2) . .
N4 Fe1 Fe2 O4 -91.0(2) . .
Fe3 Fe1 Fe2 O4 -21.58(15) . .
O3 Fe1 Fe2 Fe2 17.4(2) . 2_685
O5 Fe1 Fe2 Fe2 91.64(14) . 2_685
N1 Fe1 Fe2 Fe2 176.73(18) . 2_685
Cl1 Fe1 Fe2 Fe2 -88.28(7) . 2_685
N2 Fe1 Fe2 Fe2 32.3(7) . 2_685
N3 Fe1 Fe2 Fe2 -177.17(19) . 2_685
N4 Fe1 Fe2 Fe2 0.85(14) . 2_685
Fe3 Fe1 Fe2 Fe2 70.28(4) . 2_685
O3 Fe1 Fe2 Fe3 -52.9(3) . .
O5 Fe1 Fe2 Fe3 21.36(14) . .
N1 Fe1 Fe2 Fe3 106.44(18) . .
Cl1 Fe1 Fe2 Fe3 -158.57(8) . .
N2 Fe1 Fe2 Fe3 -38.0(7) . .
N3 Fe1 Fe2 Fe3 112.55(19) . .
N4 Fe1 Fe2 Fe3 -69.44(14) . .
O3 Fe1 Fe2 Fe3 68.6(3) . 2_685
O5 Fe1 Fe2 Fe3 142.88(14) . 2_685
N1 Fe1 Fe2 Fe3 -132.04(18) . 2_685
Cl1 Fe1 Fe2 Fe3 -37.05(7) . 2_685
N2 Fe1 Fe2 Fe3 83.5(7) . 2_685
N3 Fe1 Fe2 Fe3 -125.93(19) . 2_685
N4 Fe1 Fe2 Fe3 52.08(14) . 2_685
Fe3 Fe1 Fe2 Fe3 121.52(4) . 2_685
O1 Fe2 Fe3 O6 157.5(2) . .
O2 Fe2 Fe3 O6 -100.1(2) 2_685 .
O3 Fe2 Fe3 O6 -7.34(18) 2_685 .
O3 Fe2 Fe3 O6 70.3(2) . .
O6 Fe2 Fe3 O6 61.1(3) 2_685 .
O4 Fe2 Fe3 O6 -116.9(3) . .
Fe2 Fe2 Fe3 O6 23.02(15) 2_685 .
Fe3 Fe2 Fe3 O6 23.02(15) 2_685 .
Fe1 Fe2 Fe3 O6 101.18(15) . .
O1 Fe2 Fe3 O4 -85.5(3) . .
O2 Fe2 Fe3 O4 16.8(3) 2_685 .
O3 Fe2 Fe3 O4 109.6(3) 2_685 .
O3 Fe2 Fe3 O4 -172.8(3) . .
O6 Fe2 Fe3 O4 178.1(3) 2_685 .
Fe2 Fe2 Fe3 O4 139.9(2) 2_685 .
Fe3 Fe2 Fe3 O4 139.9(2) 2_685 .
Fe1 Fe2 Fe3 O4 -141.9(2) . .
O1 Fe2 Fe3 O5 33.0(2) . .
O2 Fe2 Fe3 O5 135.4(2) 2_685 .
O3 Fe2 Fe3 O5 -131.83(18) 2_685 .
O3 Fe2 Fe3 O5 -54.2(2) . .
O6 Fe2 Fe3 O5 -63.4(3) 2_685 .
O4 Fe2 Fe3 O5 118.6(3) . .
Fe2 Fe2 Fe3 O5 -101.48(14) 2_685 .
Fe3 Fe2 Fe3 O5 -101.48(14) 2_685 .
Fe1 Fe2 Fe3 O5 -23.32(14) . .
O1 Fe2 Fe3 O3 87.2(2) . .
O2 Fe2 Fe3 O3 -170.4(2) 2_685 .
O3 Fe2 Fe3 O3 -77.6(2) 2_685 .
O6 Fe2 Fe3 O3 -9.2(3) 2_685 .
O4 Fe2 Fe3 O3 172.8(3) . .
Fe2 Fe2 Fe3 O3 -47.28(17) 2_685 .
Fe3 Fe2 Fe3 O3 -47.28(17) 2_685 .
Fe1 Fe2 Fe3 O3 30.88(17) . .
O1 Fe2 Fe3 Cl2 -92.0(2) . .
O2 Fe2 Fe3 Cl2 10.4(2) 2_685 .
O3 Fe2 Fe3 Cl2 103.14(18) 2_685 .
O3 Fe2 Fe3 Cl2 -179.2(2) . .
O6 Fe2 Fe3 Cl2 171.6(3) 2_685 .
O4 Fe2 Fe3 Cl2 -6.4(3) . .
Fe2 Fe2 Fe3 Cl2 133.50(15) 2_685 .
Fe3 Fe2 Fe3 Cl2 133.50(15) 2_685 .
Fe1 Fe2 Fe3 Cl2 -148.35(15) . .
O1 Fe2 Fe3 Fe1 56.36(15) . .
O2 Fe2 Fe3 Fe1 158.74(18) 2_685 .
O3 Fe2 Fe3 Fe1 -108.51(11) 2_685 .
O3 Fe2 Fe3 Fe1 -30.88(17) . .
O6 Fe2 Fe3 Fe1 -40.0(2) 2_685 .
O4 Fe2 Fe3 Fe1 141.9(2) . .
Fe2 Fe2 Fe3 Fe1 -78.16(4) 2_685 .
Fe3 Fe2 Fe3 Fe1 -78.16(4) 2_685 .
O3 Fe1 Fe3 O6 -56.5(2) . .
O5 Fe1 Fe3 O6 127.6(3) . .
N1 Fe1 Fe3 O6 162.8(2) . .
Cl1 Fe1 Fe3 O6 -52.71(19) . .
N2 Fe1 Fe3 O6 82.7(2) . .
N3 Fe1 Fe3 O6 -136.0(2) . .
N4 Fe1 Fe3 O6 23.2(2) . .
Fe2 Fe1 Fe3 O6 -88.99(14) . .
O3 Fe1 Fe3 O4 56.7(2) . .
O5 Fe1 Fe3 O4 -119.3(3) . .
N1 Fe1 Fe3 O4 -84.0(2) . .
Cl1 Fe1 Fe3 O4 60.5(2) . .
N2 Fe1 Fe3 O4 -164.1(2) . .
N3 Fe1 Fe3 O4 -22.9(2) . .
N4 Fe1 Fe3 O4 136.3(2) . .
Fe2 Fe1 Fe3 O4 24.19(15) . .
O3 Fe1 Fe3 O5 175.9(3) . .
N1 Fe1 Fe3 O5 35.3(3) . .
Cl1 Fe1 Fe3 O5 179.7(2) . .
N2 Fe1 Fe3 O5 -44.8(3) . .
N3 Fe1 Fe3 O5 96.4(3) . .
N4 Fe1 Fe3 O5 -104.4(3) . .
Fe2 Fe1 Fe3 O5 143.5(2) . .
O5 Fe1 Fe3 O3 -175.9(3) . .
N1 Fe1 Fe3 O3 -140.7(2) . .
Cl1 Fe1 Fe3 O3 3.8(2) . .
N2 Fe1 Fe3 O3 139.2(2) . .
N3 Fe1 Fe3 O3 -79.5(2) . .
N4 Fe1 Fe3 O3 79.7(2) . .
Fe2 Fe1 Fe3 O3 -32.47(17) . .
O3 Fe1 Fe3 Cl2 -174.6(2) . .
O5 Fe1 Fe3 Cl2 9.5(2) . .
N1 Fe1 Fe3 Cl2 44.7(2) . .
Cl1 Fe1 Fe3 Cl2 -170.80(16) . .
N2 Fe1 Fe3 Cl2 -35.4(2) . .
N3 Fe1 Fe3 Cl2 105.9(2) . .
N4 Fe1 Fe3 Cl2 -94.93(19) . .
Fe2 Fe1 Fe3 Cl2 152.92(14) . .
O3 Fe1 Fe3 Fe2 32.47(17) . .
O5 Fe1 Fe3 Fe2 -143.5(2) . .
N1 Fe1 Fe3 Fe2 -108.19(18) . .
Cl1 Fe1 Fe3 Fe2 36.28(12) . .
N2 Fe1 Fe3 Fe2 171.69(18) . .
N3 Fe1 Fe3 Fe2 -47.04(15) . .
N4 Fe1 Fe3 Fe2 112.16(14) . .
O9 Fe4 Fe5 O8 -146.1(5) . 2_594
O10 Fe4 Fe5 O8 -73.8(5) . 2_594
N5 Fe4 Fe5 O8 13.4(5) . 2_594
N6 Fe4 Fe5 O8 -137.7(8) . 2_594
Cl3 Fe4 Fe5 O8 104.2(5) . 2_594
N7 Fe4 Fe5 O8 18.8(5) . 2_594
N8 Fe4 Fe5 O8 -163.8(5) . 2_594
Fe6 Fe4 Fe5 O8 -93.8(5) . 2_594
O9 Fe4 Fe5 O7 -167.3(3) . .
O10 Fe4 Fe5 O7 -95.0(2) . .
N5 Fe4 Fe5 O7 -7.7(2) . .
N6 Fe4 Fe5 O7 -158.9(7) . .
Cl3 Fe4 Fe5 O7 82.98(16) . .
N7 Fe4 Fe5 O7 -2.3(2) . .
N8 Fe4 Fe5 O7 175.0(2) . .
Fe6 Fe4 Fe5 O7 -115.02(16) . .
O9 Fe4 Fe5 O9 26.1(4) . 2_594
O10 Fe4 Fe5 O9 98.33(18) . 2_594
N5 Fe4 Fe5 O9 -174.38(19) . 2_594
N6 Fe4 Fe5 O9 34.4(7) . 2_594
Cl3 Fe4 Fe5 O9 -83.67(13) . 2_594
N7 Fe4 Fe5 O9 -169.0(2) . 2_594
N8 Fe4 Fe5 O9 8.34(17) . 2_594
Fe6 Fe4 Fe5 O9 78.33(12) . 2_594
O10 Fe4 Fe5 O9 72.3(3) . .
N5 Fe4 Fe5 O9 159.6(3) . .
N6 Fe4 Fe5 O9 8.4(7) . .
Cl3 Fe4 Fe5 O9 -109.7(3) . .
N7 Fe4 Fe5 O9 165.0(3) . .
N8 Fe4 Fe5 O9 -17.7(3) . .
Fe6 Fe4 Fe5 O9 52.3(3) . .
O9 Fe4 Fe5 O12 105.9(3) . 2_594
O10 Fe4 Fe5 O12 178.21(18) . 2_594
N5 Fe4 Fe5 O12 -94.5(2) . 2_594
N6 Fe4 Fe5 O12 114.3(7) . 2_594
Cl3 Fe4 Fe5 O12 -3.78(14) . 2_594
N7 Fe4 Fe5 O12 -89.1(2) . 2_594
N8 Fe4 Fe5 O12 88.22(18) . 2_594
Fe6 Fe4 Fe5 O12 158.21(13) . 2_594
O9 Fe4 Fe5 O11 -74.0(3) . .
O10 Fe4 Fe5 O11 -1.70(19) . .
N5 Fe4 Fe5 O11 85.6(2) . .
N6 Fe4 Fe5 O11 -65.6(7) . .
Cl3 Fe4 Fe5 O11 176.30(15) . .
N7 Fe4 Fe5 O11 91.0(2) . .
N8 Fe4 Fe5 O11 -91.70(19) . .
Fe6 Fe4 Fe5 O11 -21.70(14) . .
O9 Fe4 Fe5 Fe5 18.1(2) . 2_594
O10 Fe4 Fe5 Fe5 90.41(14) . 2_594
N5 Fe4 Fe5 Fe5 177.70(16) . 2_594
N6 Fe4 Fe5 Fe5 26.5(7) . 2_594
Cl3 Fe4 Fe5 Fe5 -91.59(7) . 2_594
N7 Fe4 Fe5 Fe5 -176.91(16) . 2_594
N8 Fe4 Fe5 Fe5 0.41(13) . 2_594
Fe6 Fe4 Fe5 Fe5 70.41(4) . 2_594
O9 Fe4 Fe5 Fe6 69.7(3) . 2_594
O10 Fe4 Fe5 Fe6 141.94(14) . 2_594
N5 Fe4 Fe5 Fe6 -130.77(16) . 2_594
N6 Fe4 Fe5 Fe6 78.0(7) . 2_594
Cl3 Fe4 Fe5 Fe6 -40.06(6) . 2_594
N7 Fe4 Fe5 Fe6 -125.37(16) . 2_594
N8 Fe4 Fe5 Fe6 51.95(13) . 2_594
Fe6 Fe4 Fe5 Fe6 121.94(4) . 2_594
O9 Fe4 Fe5 Fe6 -52.3(3) . .
O10 Fe4 Fe5 Fe6 20.00(14) . .
N5 Fe4 Fe5 Fe6 107.29(16) . .
N6 Fe4 Fe5 Fe6 -43.9(7) . .
Cl3 Fe4 Fe5 Fe6 -162.00(7) . .
N7 Fe4 Fe5 Fe6 112.69(16) . .
N8 Fe4 Fe5 Fe6 -69.99(13) . .
O9 Fe4 Fe6 O12 -56.6(2) . .
O10 Fe4 Fe6 O12 126.5(3) . .
N5 Fe4 Fe6 O12 165.7(2) . .
N6 Fe4 Fe6 O12 82.9(2) . .
Cl3 Fe4 Fe6 O12 -54.67(18) . .
N7 Fe4 Fe6 O12 -134.56(18) . .
N8 Fe4 Fe6 O12 23.68(18) . .
Fe5 Fe4 Fe6 O12 -87.71(14) . .
O9 Fe4 Fe6 O11 55.4(2) . .
O10 Fe4 Fe6 O11 -121.6(3) . .
N5 Fe4 Fe6 O11 -82.3(2) . .
N6 Fe4 Fe6 O11 -165.1(2) . .
Cl3 Fe4 Fe6 O11 57.29(19) . .
N7 Fe4 Fe6 O11 -22.59(19) . .
N8 Fe4 Fe6 O11 135.65(18) . .
Fe5 Fe4 Fe6 O11 24.25(14) . .
O9 Fe4 Fe6 O10 177.0(3) . .
N5 Fe4 Fe6 O10 39.3(3) . .
N6 Fe4 Fe6 O10 -43.6(3) . .
Cl3 Fe4 Fe6 O10 178.9(3) . .
N7 Fe4 Fe6 O10 99.0(3) . .
N8 Fe4 Fe6 O10 -102.8(3) . .
Fe5 Fe4 Fe6 O10 145.8(2) . .
O10 Fe4 Fe6 O9 -177.0(3) . .
N5 Fe4 Fe6 O9 -137.7(2) . .
N6 Fe4 Fe6 O9 139.5(3) . .
Cl3 Fe4 Fe6 O9 1.9(2) . .
N7 Fe4 Fe6 O9 -78.0(2) . .
N8 Fe4 Fe6 O9 80.2(2) . .
Fe5 Fe4 Fe6 O9 -31.15(18) . .
O9 Fe4 Fe6 Cl4 179.4(2) . .
O10 Fe4 Fe6 Cl4 2.4(2) . .
N5 Fe4 Fe6 Cl4 41.7(2) . .
N6 Fe4 Fe6 Cl4 -41.1(2) . .
Cl3 Fe4 Fe6 Cl4 -178.68(14) . .
N7 Fe4 Fe6 Cl4 101.43(17) . .
N8 Fe4 Fe6 Cl4 -100.33(16) . .
Fe5 Fe4 Fe6 Cl4 148.27(11) . .
O9 Fe4 Fe6 Fe5 31.15(18) . .
O10 Fe4 Fe6 Fe5 -145.8(2) . .
N5 Fe4 Fe6 Fe5 -106.55(17) . .
N6 Fe4 Fe6 Fe5 170.61(18) . .
Cl3 Fe4 Fe6 Fe5 33.04(12) . .
N7 Fe4 Fe6 Fe5 -46.84(13) . .
N8 Fe4 Fe6 Fe5 111.40(13) . .
O8 Fe5 Fe6 O12 -98.7(2) 2_594 .
O7 Fe5 Fe6 O12 158.73(19) . .
O9 Fe5 Fe6 O12 -6.57(17) 2_594 .
O9 Fe5 Fe6 O12 72.3(2) . .
O12 Fe5 Fe6 O12 63.1(3) 2_594 .
O11 Fe5 Fe6 O12 -115.9(3) . .
Fe5 Fe5 Fe6 O12 23.91(14) 2_594 .
Fe6 Fe5 Fe6 O12 23.91(14) 2_594 .
Fe4 Fe5 Fe6 O12 102.25(14) . .
O8 Fe5 Fe6 O11 17.2(3) 2_594 .
O7 Fe5 Fe6 O11 -85.3(3) . .
O9 Fe5 Fe6 O11 109.4(2) 2_594 .
O9 Fe5 Fe6 O11 -171.8(3) . .
O12 Fe5 Fe6 O11 179.1(3) 2_594 .
Fe5 Fe5 Fe6 O11 139.9(2) 2_594 .
Fe6 Fe5 Fe6 O11 139.9(2) 2_594 .
Fe4 Fe5 Fe6 O11 -141.8(2) . .
O8 Fe5 Fe6 O10 137.3(2) 2_594 .
O7 Fe5 Fe6 O10 34.8(2) . .
O9 Fe5 Fe6 O10 -130.53(18) 2_594 .
O9 Fe5 Fe6 O10 -51.7(2) . .
O12 Fe5 Fe6 O10 -60.8(3) 2_594 .
O11 Fe5 Fe6 O10 120.1(3) . .
Fe5 Fe5 Fe6 O10 -100.05(15) 2_594 .
Fe6 Fe5 Fe6 O10 -100.05(15) 2_594 .
Fe4 Fe5 Fe6 O10 -21.71(15) . .
O8 Fe5 Fe6 O9 -171.1(2) 2_594 .
O7 Fe5 Fe6 O9 86.4(2) . .
O9 Fe5 Fe6 O9 -78.9(2) 2_594 .
O12 Fe5 Fe6 O9 -9.2(3) 2_594 .
O11 Fe5 Fe6 O9 171.8(3) . .
Fe5 Fe5 Fe6 O9 -48.39(17) 2_594 .
Fe6 Fe5 Fe6 O9 -48.39(17) 2_594 .
Fe4 Fe5 Fe6 O9 29.95(17) . .
O8 Fe5 Fe6 Cl4 13.6(2) 2_594 .
O7 Fe5 Fe6 Cl4 -88.96(18) . .
O9 Fe5 Fe6 Cl4 105.74(15) 2_594 .
O9 Fe5 Fe6 Cl4 -175.4(2) . .
O12 Fe5 Fe6 Cl4 175.4(2) 2_594 .
O11 Fe5 Fe6 Cl4 -3.6(2) . .
Fe5 Fe5 Fe6 Cl4 136.22(11) 2_594 .
Fe6 Fe5 Fe6 Cl4 136.22(11) 2_594 .
Fe4 Fe5 Fe6 Cl4 -145.44(12) . .
O8 Fe5 Fe6 Fe4 159.00(17) 2_594 .
O7 Fe5 Fe6 Fe4 56.48(14) . .
O9 Fe5 Fe6 Fe4 -108.82(11) 2_594 .
O9 Fe5 Fe6 Fe4 -29.95(17) . .
O12 Fe5 Fe6 Fe4 -39.1(2) 2_594 .
O11 Fe5 Fe6 Fe4 141.8(2) . .
Fe5 Fe5 Fe6 Fe4 -78.34(4) 2_594 .
Fe6 Fe5 Fe6 Fe4 -78.34(4) 2_594 .
O2 Fe2 O1 N3 -169.2(5) 2_685 .
O3 Fe2 O1 N3 61.6(9) 2_685 .
O3 Fe2 O1 N3 -0.7(5) . .
O6 Fe2 O1 N3 101.1(5) 2_685 .
O4 Fe2 O1 N3 -80.0(5) . .
Fe2 Fe2 O1 N3 11.3(6) 2_685 .
Fe3 Fe2 O1 N3 -43.6(5) . .
Fe3 Fe2 O1 N3 88.9(4) 2_685 .
Fe1 Fe2 O1 N3 4.5(4) . .
O5 Fe1 O3 Fe2 109.1(3) . 2_685
N1 Fe1 O3 Fe2 179.9(3) . 2_685
Cl1 Fe1 O3 Fe2 -71.1(2) . 2_685
N2 Fe1 O3 Fe2 36.7(4) . 2_685
N3 Fe1 O3 Fe2 -159.9(3) . 2_685
N4 Fe1 O3 Fe2 15.1(2) . 2_685
Fe3 Fe1 O3 Fe2 106.6(3) . 2_685
Fe2 Fe1 O3 Fe2 -148.2(4) . 2_685
O5 Fe1 O3 Fe2 -102.7(3) . .
N1 Fe1 O3 Fe2 -31.9(5) . .
Cl1 Fe1 O3 Fe2 77.2(2) . .
N2 Fe1 O3 Fe2 -175.0(2) . .
N3 Fe1 O3 Fe2 -11.7(3) . .
N4 Fe1 O3 Fe2 163.3(3) . .
Fe3 Fe1 O3 Fe2 -105.2(3) . .
O5 Fe1 O3 Fe3 2.52(17) . .
N1 Fe1 O3 Fe3 73.3(4) . .
Cl1 Fe1 O3 Fe3 -177.62(13) . .
N2 Fe1 O3 Fe3 -69.8(3) . .
N3 Fe1 O3 Fe3 93.5(2) . .
N4 Fe1 O3 Fe3 -91.43(19) . .
Fe2 Fe1 O3 Fe3 105.2(3) . .
O1 Fe2 O3 Fe1 10.7(3) . .
O2 Fe2 O3 Fe1 139.5(7) 2_685 .
O3 Fe2 O3 Fe1 -155.2(3) 2_685 .
O6 Fe2 O3 Fe1 -78.9(3) 2_685 .
O4 Fe2 O3 Fe1 102.1(3) . .
Fe2 Fe2 O3 Fe1 -155.2(3) 2_685 .
Fe3 Fe2 O3 Fe1 106.5(3) . .
Fe3 Fe2 O3 Fe1 -112.8(2) 2_685 .
O1 Fe2 O3 Fe2 166.0(2) . 2_685
O2 Fe2 O3 Fe2 -65.3(8) 2_685 2_685
O3 Fe2 O3 Fe2 0.0 2_685 2_685
O6 Fe2 O3 Fe2 76.3(2) 2_685 2_685
O4 Fe2 O3 Fe2 -102.6(2) . 2_685
Fe3 Fe2 O3 Fe2 -98.28(19) . 2_685
Fe3 Fe2 O3 Fe2 42.42(13) 2_685 2_685
Fe1 Fe2 O3 Fe2 155.2(3) . 2_685
O1 Fe2 O3 Fe3 -95.8(2) . .
O2 Fe2 O3 Fe3 33.0(8) 2_685 .
O3 Fe2 O3 Fe3 98.28(19) 2_685 .
O6 Fe2 O3 Fe3 174.58(17) 2_685 .
O4 Fe2 O3 Fe3 -4.36(18) . .
Fe2 Fe2 O3 Fe3 98.28(19) 2_685 .
Fe3 Fe2 O3 Fe3 140.70(13) 2_685 .
Fe1 Fe2 O3 Fe3 -106.5(3) . .
O6 Fe3 O3 Fe1 123.8(2) . .
O4 Fe3 O3 Fe1 -124.3(2) . .
O5 Fe3 O3 Fe1 -2.68(18) . .
Cl2 Fe3 O3 Fe1 45.8(17) . .
Fe2 Fe3 O3 Fe1 -129.1(2) . .
O6 Fe3 O3 Fe2 -6.87(17) . 2_685
O4 Fe3 O3 Fe2 105.0(2) . 2_685
O5 Fe3 O3 Fe2 -133.37(19) . 2_685
Cl2 Fe3 O3 Fe2 -84.9(16) . 2_685
Fe2 Fe3 O3 Fe2 100.24(19) . 2_685
Fe1 Fe3 O3 Fe2 -130.7(2) . 2_685
O6 Fe3 O3 Fe2 -107.1(2) . .
O4 Fe3 O3 Fe2 4.73(19) . .
O5 Fe3 O3 Fe2 126.4(2) . .
Cl2 Fe3 O3 Fe2 174.9(15) . .
Fe1 Fe3 O3 Fe2 129.1(2) . .
O6 Fe3 O4 C15 -109.2(7) . .
O5 Fe3 O4 C15 103.6(7) . .
O3 Fe3 O4 C15 175.3(8) . .
Cl2 Fe3 O4 C15 -3.8(8) . .
Fe2 Fe3 O4 C15 -180.0(8) . .
Fe1 Fe3 O4 C15 143.5(7) . .
O6 Fe3 O4 Fe2 70.7(3) . .
O5 Fe3 O4 Fe2 -76.4(3) . .
O3 Fe3 O4 Fe2 -4.75(19) . .
Cl2 Fe3 O4 Fe2 176.14(16) . .
Fe1 Fe3 O4 Fe2 -36.5(2) . .
O1 Fe2 O4 C15 -83.2(7) . .
O2 Fe2 O4 C15 13.8(7) 2_685 .
O3 Fe2 O4 C15 106.7(7) 2_685 .
O3 Fe2 O4 C15 -175.0(7) . .
O6 Fe2 O4 C15 50(8) 2_685 .
Fe2 Fe2 O4 C15 146.0(7) 2_685 .
Fe3 Fe2 O4 C15 180.0(8) . .
Fe3 Fe2 O4 C15 112.4(7) 2_685 .
Fe1 Fe2 O4 C15 -149.5(7) . .
O1 Fe2 O4 Fe3 96.8(2) . .
O2 Fe2 O4 Fe3 -166.1(2) 2_685 .
O3 Fe2 O4 Fe3 -73.3(2) 2_685 .
O3 Fe2 O4 Fe3 5.0(2) . .
O6 Fe2 O4 Fe3 -130(8) 2_685 .
Fe2 Fe2 O4 Fe3 -34.0(2) 2_685 .
Fe3 Fe2 O4 Fe3 -67.6(3) 2_685 .
Fe1 Fe2 O4 Fe3 30.49(19) . .
O6 Fe3 O5 C16 130.4(6) . .
O4 Fe3 O5 C16 -87.0(6) . .
O3 Fe3 O5 C16 -159.8(6) . .
Cl2 Fe3 O5 C16 24.0(6) . .
Fe2 Fe3 O5 C16 -127.3(6) . .
Fe1 Fe3 O5 C16 -162.4(7) . .
O6 Fe3 O5 Fe1 -67.2(3) . .
O4 Fe3 O5 Fe1 75.4(2) . .
O3 Fe3 O5 Fe1 2.58(17) . .
Cl2 Fe3 O5 Fe1 -173.62(16) . .
Fe2 Fe3 O5 Fe1 35.11(19) . .
O3 Fe1 O5 C16 158.9(6) . .
N1 Fe1 O5 C16 11.9(6) . .
Cl1 Fe1 O5 C16 142(19) . .
N2 Fe1 O5 C16 -58.0(6) . .
N3 Fe1 O5 C16 80.5(6) . .
N4 Fe1 O5 C16 -125.2(6) . .
Fe3 Fe1 O5 C16 161.7(7) . .
Fe2 Fe1 O5 C16 132.5(6) . .
O3 Fe1 O5 Fe3 -2.79(19) . .
N1 Fe1 O5 Fe3 -149.8(2) . .
Cl1 Fe1 O5 Fe3 -20(19) . .
N2 Fe1 O5 Fe3 140.3(2) . .
N3 Fe1 O5 Fe3 -81.1(2) . .
N4 Fe1 O5 Fe3 73.1(2) . .
Fe2 Fe1 O5 Fe3 -29.17(16) . .
O4 Fe3 O6 C17 107.8(7) . .
O5 Fe3 O6 C17 -106.7(7) . .
O3 Fe3 O6 C17 -176.0(7) . .
Cl2 Fe3 O6 C17 -1.0(7) . .
Fe2 Fe3 O6 C17 145.5(7) . .
Fe1 Fe3 O6 C17 -144.2(7) . .
O4 Fe3 O6 Fe2 -69.4(2) . 2_685
O5 Fe3 O6 Fe2 76.2(3) . 2_685
O3 Fe3 O6 Fe2 6.87(17) . 2_685
Cl2 Fe3 O6 Fe2 -178.12(16) . 2_685
Fe2 Fe3 O6 Fe2 -31.61(18) . 2_685
Fe1 Fe3 O6 Fe2 38.67(19) . 2_685
O8 Fe5 O7 N7 -170.2(4) 2_594 .
O9 Fe5 O7 N7 61.4(8) 2_594 .
O9 Fe5 O7 N7 -1.8(4) . .
O12 Fe5 O7 N7 100.0(4) 2_594 .
O11 Fe5 O7 N7 -80.8(4) . .
Fe5 Fe5 O7 N7 10.1(5) 2_594 .
Fe6 Fe5 O7 N7 88.7(4) 2_594 .
Fe6 Fe5 O7 N7 -44.4(4) . .
Fe4 Fe5 O7 N7 3.6(3) . .
O10 Fe4 O9 Fe5 107.6(3) . 2_594
N5 Fe4 O9 Fe5 -177.9(2) . 2_594
N6 Fe4 O9 Fe5 35.4(4) . 2_594
Cl3 Fe4 O9 Fe5 -73.1(2) . 2_594
N7 Fe4 O9 Fe5 -159.5(3) . 2_594
N8 Fe4 O9 Fe5 14.7(2) . 2_594
Fe6 Fe4 O9 Fe5 105.8(3) . 2_594
Fe5 Fe4 O9 Fe5 -147.5(4) . 2_594
O10 Fe4 O9 Fe5 -104.9(3) . .
N5 Fe4 O9 Fe5 -30.4(4) . .
N6 Fe4 O9 Fe5 -177.1(2) . .
Cl3 Fe4 O9 Fe5 74.3(2) . .
N7 Fe4 O9 Fe5 -12.1(2) . .
N8 Fe4 O9 Fe5 162.2(3) . .
Fe6 Fe4 O9 Fe5 -106.8(3) . .
O10 Fe4 O9 Fe6 1.86(18) . .
N5 Fe4 O9 Fe6 76.4(3) . .
N6 Fe4 O9 Fe6 -70.4(3) . .
Cl3 Fe4 O9 Fe6 -178.91(12) . .
N7 Fe4 O9 Fe6 94.69(18) . .
N8 Fe4 O9 Fe6 -91.06(19) . .
Fe5 Fe4 O9 Fe6 106.8(3) . .
O8 Fe5 O9 Fe4 138.5(6) 2_594 .
O7 Fe5 O9 Fe4 11.6(3) . .
O9 Fe5 O9 Fe4 -154.6(3) 2_594 .
O12 Fe5 O9 Fe4 -77.9(3) 2_594 .
O11 Fe5 O9 Fe4 102.6(3) . .
Fe5 Fe5 O9 Fe4 -154.6(3) 2_594 .
Fe6 Fe5 O9 Fe4 -112.2(2) 2_594 .
Fe6 Fe5 O9 Fe4 107.6(3) . .
O8 Fe5 O9 Fe5 -66.8(7) 2_594 2_594
O7 Fe5 O9 Fe5 166.25(19) . 2_594
O9 Fe5 O9 Fe5 0.0 2_594 2_594
O12 Fe5 O9 Fe5 76.75(18) 2_594 2_594
O11 Fe5 O9 Fe5 -102.77(19) . 2_594
Fe6 Fe5 O9 Fe5 42.44(12) 2_594 2_594
Fe6 Fe5 O9 Fe5 -97.78(19) . 2_594
Fe4 Fe5 O9 Fe5 154.6(3) . 2_594
O8 Fe5 O9 Fe6 30.9(8) 2_594 .
O7 Fe5 O9 Fe6 -95.97(19) . .
O9 Fe5 O9 Fe6 97.78(19) 2_594 .
O12 Fe5 O9 Fe6 174.53(16) 2_594 .
O11 Fe5 O9 Fe6 -5.00(17) . .
Fe5 Fe5 O9 Fe6 97.78(19) 2_594 .
Fe6 Fe5 O9 Fe6 140.22(12) 2_594 .
Fe4 Fe5 O9 Fe6 -107.6(3) . .
O12 Fe6 O9 Fe4 124.1(2) . .
O11 Fe6 O9 Fe4 -125.5(2) . .
O10 Fe6 O9 Fe4 -1.97(19) . .
Cl4 Fe6 O9 Fe4 -6(2) . .
Fe5 Fe6 O9 Fe4 -130.9(2) . .
O12 Fe6 O9 Fe5 -5.98(17) . 2_594
O11 Fe6 O9 Fe5 104.39(19) . 2_594
O10 Fe6 O9 Fe5 -132.1(2) . 2_594
Cl4 Fe6 O9 Fe5 -136(2) . 2_594
Fe4 Fe6 O9 Fe5 -130.1(2) . 2_594
Fe5 Fe6 O9 Fe5 98.98(18) . 2_594
O12 Fe6 O9 Fe5 -104.96(19) . .
O11 Fe6 O9 Fe5 5.41(18) . .
O10 Fe6 O9 Fe5 128.9(2) . .
Cl4 Fe6 O9 Fe5 125(2) . .
Fe4 Fe6 O9 Fe5 130.9(2) . .
O12 Fe6 O10 C32 104.5(6) . .
O11 Fe6 O10 C32 -113.8(6) . .
O9 Fe6 O10 C32 174.8(6) . .
Cl4 Fe6 O10 C32 -5.4(6) . .
Fe4 Fe6 O10 C32 172.9(7) . .
Fe5 Fe6 O10 C32 -154.1(6) . .
O12 Fe6 O10 Fe4 -68.4(3) . .
O11 Fe6 O10 Fe4 73.2(3) . .
O9 Fe6 O10 Fe4 1.91(18) . .
Cl4 Fe6 O10 Fe4 -178.35(16) . .
Fe5 Fe6 O10 Fe4 33.0(2) . .
O9 Fe4 O10 C32 -174.8(6) . .
N5 Fe4 O10 C32 40.7(6) . .
N6 Fe4 O10 C32 -31.1(6) . .
Cl3 Fe4 O10 C32 19(3) . .
N7 Fe4 O10 C32 108.1(6) . .
N8 Fe4 O10 C32 -98.3(6) . .
Fe6 Fe4 O10 C32 -172.7(7) . .
Fe5 Fe4 O10 C32 159.9(6) . .
O9 Fe4 O10 Fe6 -2.1(2) . .
N5 Fe4 O10 Fe6 -146.5(2) . .
N6 Fe4 O10 Fe6 141.7(2) . .
Cl3 Fe4 O10 Fe6 -168(3) . .
N7 Fe4 O10 Fe6 -79.1(2) . .
N8 Fe4 O10 Fe6 74.4(2) . .
Fe5 Fe4 O10 Fe6 -27.38(17) . .
O12 Fe6 O11 C33 -90.2(5) . .
O10 Fe6 O11 C33 123.3(5) . .
O9 Fe6 O11 C33 -166.5(6) . .
Cl4 Fe6 O11 C33 16.6(5) . .
Fe4 Fe6 O11 C33 162.2(5) . .
Fe5 Fe6 O11 C33 -161.1(6) . .
O12 Fe6 O11 Fe5 70.9(2) . .
O10 Fe6 O11 Fe5 -75.6(2) . .
O9 Fe6 O11 Fe5 -5.38(18) . .
Cl4 Fe6 O11 Fe5 177.71(15) . .
Fe4 Fe6 O11 Fe5 -36.67(19) . .
O8 Fe5 O11 C33 -5.6(6) 2_594 .
O7 Fe5 O11 C33 -103.0(6) . .
O9 Fe5 O11 C33 86.5(6) 2_594 .
O9 Fe5 O11 C33 166.0(6) . .
O12 Fe5 O11 C33 16(12) 2_594 .
Fe5 Fe5 O11 C33 126.3(6) 2_594 .
Fe6 Fe5 O11 C33 91.8(6) 2_594 .
Fe6 Fe5 O11 C33 160.4(7) . .
Fe4 Fe5 O11 C33 -169.2(6) . .
O8 Fe5 O11 Fe6 -165.9(2) 2_594 .
O7 Fe5 O11 Fe6 96.7(2) . .
O9 Fe5 O11 Fe6 -73.8(2) 2_594 .
O9 Fe5 O11 Fe6 5.68(19) . .
O12 Fe5 O11 Fe6 -144(12) 2_594 .
Fe5 Fe5 O11 Fe6 -34.08(18) 2_594 .
Fe6 Fe5 O11 Fe6 -68.6(3) 2_594 .
Fe4 Fe5 O11 Fe6 30.45(17) . .
O11 Fe6 O12 C34 101.2(7) . .
O10 Fe6 O12 C34 -113.2(7) . .
O9 Fe6 O12 C34 177.5(7) . .
Cl4 Fe6 O12 C34 -5.2(7) . .
Fe4 Fe6 O12 C34 -150.7(7) . .
Fe5 Fe6 O12 C34 139.0(7) . .
O11 Fe6 O12 Fe5 -70.3(2) . 2_594
O10 Fe6 O12 Fe5 75.3(2) . 2_594
O9 Fe6 O12 Fe5 6.01(17) . 2_594
Cl4 Fe6 O12 Fe5 -176.69(14) . 2_594
Fe4 Fe6 O12 Fe5 37.78(19) . 2_594
Fe5 Fe6 O12 Fe5 -32.52(17) . 2_594
O3 Fe1 N1 C5 -156.5(4) . .
O5 Fe1 N1 C5 -87.8(5) . .
Cl1 Fe1 N1 C5 92.5(5) . .
N2 Fe1 N1 C5 -0.2(5) . .
N3 Fe1 N1 C5 -177.8(6) . .
N4 Fe1 N1 C5 1.4(7) . .
Fe3 Fe1 N1 C5 -108.5(5) . .
Fe2 Fe1 N1 C5 -172.6(4) . .
O3 Fe1 N1 C1 23.5(8) . .
O5 Fe1 N1 C1 92.2(6) . .
Cl1 Fe1 N1 C1 -87.5(6) . .
N2 Fe1 N1 C1 179.8(7) . .
N3 Fe1 N1 C1 2.2(6) . .
N4 Fe1 N1 C1 -178.6(5) . .
Fe3 Fe1 N1 C1 71.5(6) . .
Fe2 Fe1 N1 C1 7.4(7) . .
O3 Fe1 N2 C10 -23.5(7) . .
O5 Fe1 N2 C10 -93.5(6) . .
N1 Fe1 N2 C10 178.2(6) . .
Cl1 Fe1 N2 C10 86.3(5) . .
N3 Fe1 N2 C10 -178.5(5) . .
N4 Fe1 N2 C10 -0.6(5) . .
Fe3 Fe1 N2 C10 -68.0(6) . .
Fe2 Fe1 N2 C10 -34.1(11) . .
O3 Fe1 N2 C6 158.3(4) . .
O5 Fe1 N2 C6 88.3(5) . .
N1 Fe1 N2 C6 -0.1(5) . .
Cl1 Fe1 N2 C6 -91.9(5) . .
N3 Fe1 N2 C6 3.3(7) . .
N4 Fe1 N2 C6 -178.9(6) . .
Fe3 Fe1 N2 C6 113.8(5) . .
Fe2 Fe1 N2 C6 147.6(6) . .
Fe2 O1 N3 C13 174.1(6) . .
Fe2 O1 N3 Fe1 -7.6(7) . .
O3 Fe1 N3 C13 -170.2(6) . .
O5 Fe1 N3 C13 -90.1(6) . .
N1 Fe1 N3 C13 -2.6(6) . .
Cl1 Fe1 N3 C13 90.3(6) . .
N2 Fe1 N3 C13 -6.0(8) . .
N4 Fe1 N3 C13 178.6(6) . .
Fe3 Fe1 N3 C13 -127.5(6) . .
Fe2 Fe1 N3 C13 -176.9(7) . .
O3 Fe1 N3 O1 11.5(5) . .
O5 Fe1 N3 O1 91.6(5) . .
N1 Fe1 N3 O1 179.2(6) . .
Cl1 Fe1 N3 O1 -88.0(5) . .
N2 Fe1 N3 O1 175.8(4) . .
N4 Fe1 N3 O1 0.4(8) . .
Fe3 Fe1 N3 O1 54.2(5) . .
Fe2 Fe1 N3 O1 4.8(4) . .
Fe2 O2 N4 C14 -169.8(5) 2_685 .
Fe2 O2 N4 Fe1 16.2(6) 2_685 .
O3 Fe1 N4 C14 167.1(5) . .
O5 Fe1 N4 C14 87.7(5) . .
N1 Fe1 N4 C14 0.0(7) . .
Cl1 Fe1 N4 C14 -92.8(5) . .
N2 Fe1 N4 C14 1.7(5) . .
N3 Fe1 N4 C14 178.4(5) . .
Fe3 Fe1 N4 C14 124.0(5) . .
Fe2 Fe1 N4 C14 174.8(5) . .
O3 Fe1 N4 O2 -19.0(5) . .
O5 Fe1 N4 O2 -98.5(5) . .
N1 Fe1 N4 O2 173.9(4) . .
Cl1 Fe1 N4 O2 81.1(5) . .
N2 Fe1 N4 O2 175.5(5) . .
N3 Fe1 N4 O2 -7.8(8) . .
Fe3 Fe1 N4 O2 -62.2(5) . .
Fe2 Fe1 N4 O2 -11.4(5) . .
O9 Fe4 N5 C18 23.9(7) . .
O10 Fe4 N5 C18 95.5(5) . .
N6 Fe4 N5 C18 -177.1(6) . .
Cl3 Fe4 N5 C18 -85.7(5) . .
N7 Fe4 N5 C18 4.5(5) . .
N8 Fe4 N5 C18 -175.0(5) . .
Fe6 Fe4 N5 C18 72.8(5) . .
Fe5 Fe4 N5 C18 9.1(6) . .
O9 Fe4 N5 C22 -161.7(4) . .
O10 Fe4 N5 C22 -90.0(5) . .
N6 Fe4 N5 C22 -2.7(5) . .
Cl3 Fe4 N5 C22 88.8(5) . .
N7 Fe4 N5 C22 178.9(5) . .
N8 Fe4 N5 C22 -0.5(6) . .
Fe6 Fe4 N5 C22 -112.7(5) . .
Fe5 Fe4 N5 C22 -176.5(4) . .
O9 Fe4 N6 C27 -20.3(7) . .
O10 Fe4 N6 C27 -90.1(5) . .
N5 Fe4 N6 C27 -179.9(6) . .
Cl3 Fe4 N6 C27 92.3(5) . .
N7 Fe4 N6 C27 -177.7(5) . .
N8 Fe4 N6 C27 1.6(5) . .
Fe6 Fe4 N6 C27 -65.3(5) . .
Fe5 Fe4 N6 C27 -26.2(11) . .
O9 Fe4 N6 C23 161.6(4) . .
O10 Fe4 N6 C23 91.7(5) . .
N5 Fe4 N6 C23 1.9(5) . .
Cl3 Fe4 N6 C23 -85.9(5) . .
N7 Fe4 N6 C23 4.2(6) . .
N8 Fe4 N6 C23 -176.6(5) . .
Fe6 Fe4 N6 C23 116.5(4) . .
Fe5 Fe4 N6 C23 155.6(5) . .
Fe5 O7 N7 C30 177.0(5) . .
Fe5 O7 N7 Fe4 -6.2(6) . .
O9 Fe4 N7 C30 -172.7(5) . .
O10 Fe4 N7 C30 -93.1(5) . .
N5 Fe4 N7 C30 -4.5(5) . .
N6 Fe4 N7 C30 -6.8(6) . .
Cl3 Fe4 N7 C30 83.7(5) . .
N8 Fe4 N7 C30 174.7(5) . .
Fe6 Fe4 N7 C30 -130.0(5) . .
Fe5 Fe4 N7 C30 -179.4(6) . .
O9 Fe4 N7 O7 10.6(4) . .
O10 Fe4 N7 O7 90.2(5) . .
N5 Fe4 N7 O7 178.8(5) . .
N6 Fe4 N7 O7 176.5(4) . .
Cl3 Fe4 N7 O7 -93.0(4) . .
N8 Fe4 N7 O7 -2.0(7) . .
Fe6 Fe4 N7 O7 53.3(4) . .
Fe5 Fe4 N7 O7 3.9(4) . .
Fe5 O8 N8 C31 -167.9(4) 2_594 .
Fe5 O8 N8 Fe4 14.5(6) 2_594 .
O9 Fe4 N8 C31 164.9(5) . .
O10 Fe4 N8 C31 85.3(5) . .
N5 Fe4 N8 C31 -3.5(6) . .
N6 Fe4 N8 C31 -1.4(5) . .
Cl3 Fe4 N8 C31 -91.8(5) . .
N7 Fe4 N8 C31 177.6(4) . .
Fe6 Fe4 N8 C31 121.7(5) . .
Fe5 Fe4 N8 C31 172.8(4) . .
O9 Fe4 N8 O8 -17.6(4) . .
O10 Fe4 N8 O8 -97.1(5) . .
N5 Fe4 N8 O8 174.0(4) . .
N6 Fe4 N8 O8 176.2(5) . .
Cl3 Fe4 N8 O8 85.7(4) . .
N7 Fe4 N8 O8 -4.9(7) . .
Fe6 Fe4 N8 O8 -60.7(4) . .
Fe5 Fe4 N8 O8 -9.6(5) . .
C5 N1 C1 C2 2.3(12) . .
Fe1 N1 C1 C2 -177.7(6) . .
C5 N1 C1 C13 178.3(7) . .
Fe1 N1 C1 C13 -1.7(10) . .
N1 C1 C2 C3 -3.9(14) . .
C13 C1 C2 C3 -179.5(8) . .
C1 C2 C3 C4 2.7(13) . .
C2 C3 C4 C5 -0.2(12) . .
C2 C3 C4 C11 179.2(8) . .
C1 N1 C5 C4 0.3(10) . .
Fe1 N1 C5 C4 -179.7(5) . .
C1 N1 C5 C6 -179.6(7) . .
Fe1 N1 C5 C6 0.4(8) . .
C3 C4 C5 N1 -1.4(11) . .
C11 C4 C5 N1 179.2(7) . .
C3 C4 C5 C6 178.5(7) . .
C11 C4 C5 C6 -0.9(10) . .
C10 N2 C6 C7 1.9(11) . .
Fe1 N2 C6 C7 -179.8(5) . .
C10 N2 C6 C5 -178.0(6) . .
Fe1 N2 C6 C5 0.3(8) . .
N1 C5 C6 N2 -0.4(9) . .
C4 C5 C6 N2 179.6(6) . .
N1 C5 C6 C7 179.6(6) . .
C4 C5 C6 C7 -0.3(10) . .
N2 C6 C7 C8 -0.7(11) . .
C5 C6 C7 C8 179.3(7) . .
N2 C6 C7 C12 -179.2(7) . .
C5 C6 C7 C12 0.7(10) . .
C6 C7 C8 C9 -0.9(12) . .
C12 C7 C8 C9 177.6(8) . .
C7 C8 C9 C10 1.1(13) . .
C6 N2 C10 C9 -1.6(11) . .
Fe1 N2 C10 C9 -179.9(6) . .
C6 N2 C10 C14 177.9(6) . .
Fe1 N2 C10 C14 -0.3(9) . .
C8 C9 C10 N2 0.2(13) . .
C8 C9 C10 C14 -179.4(8) . .
C5 C4 C11 C12 1.8(12) . .
C3 C4 C11 C12 -177.6(8) . .
C4 C11 C12 C7 -1.5(13) . .
C6 C7 C12 C11 0.2(12) . .
C8 C7 C12 C11 -178.3(8) . .
O1 N3 C13 C1 -178.9(6) . .
Fe1 N3 C13 C1 2.7(10) . .
N1 C1 C13 N3 -0.8(11) . .
C2 C1 C13 N3 175.1(8) . .
O2 N4 C14 C10 -176.9(6) . .
Fe1 N4 C14 C10 -2.5(8) . .
N2 C10 C14 N4 1.9(10) . .
C9 C10 C14 N4 -178.5(7) . .
C22 N5 C18 C19 2.9(10) . .
Fe4 N5 C18 C19 177.4(5) . .
C22 N5 C18 C30 -178.4(6) . .
Fe4 N5 C18 C30 -4.0(8) . .
N5 C18 C19 C20 -1.5(12) . .
C30 C18 C19 C20 -180.0(7) . .
C18 C19 C20 C21 -0.1(12) . .
C19 C20 C21 C22 0.2(12) . .
C19 C20 C21 C28 -177.2(7) . .
C18 N5 C22 C21 -2.9(10) . .
Fe4 N5 C22 C21 -177.6(6) . .
C18 N5 C22 C23 177.8(6) . .
Fe4 N5 C22 C23 3.0(8) . .
C20 C21 C22 N5 1.3(11) . .
C28 C21 C22 N5 179.0(7) . .
C20 C21 C22 C23 -179.4(7) . .
C28 C21 C22 C23 -1.7(11) . .
C27 N6 C23 C24 -1.2(10) . .
Fe4 N6 C23 C24 177.0(5) . .
C27 N6 C23 C22 -179.4(6) . .
Fe4 N6 C23 C22 -1.1(8) . .
N5 C22 C23 N6 -1.2(9) . .
C21 C22 C23 N6 179.4(6) . .
N5 C22 C23 C24 -179.4(6) . .
C21 C22 C23 C24 1.2(10) . .
N6 C23 C24 C25 2.8(10) . .
C22 C23 C24 C25 -179.1(7) . .
N6 C23 C24 C29 -178.2(7) . .
C22 C23 C24 C29 -0.1(10) . .
C23 C24 C25 C26 -2.6(11) . .
C29 C24 C25 C26 178.5(7) . .
C24 C25 C26 C27 1.1(11) . .
C23 N6 C27 C26 -0.5(10) . .
Fe4 N6 C27 C26 -178.7(5) . .
C23 N6 C27 C31 176.5(6) . .
Fe4 N6 C27 C31 -1.7(8) . .
C25 C26 C27 N6 0.6(11) . .
C25 C26 C27 C31 -176.1(7) . .
C20 C21 C28 C29 178.6(9) . .
C22 C21 C28 C29 1.2(12) . .
C21 C28 C29 C24 -0.1(14) . .
C25 C24 C29 C28 178.5(8) . .
C23 C24 C29 C28 -0.4(12) . .
O7 N7 C30 C18 -178.7(5) . .
Fe4 N7 C30 C18 4.3(8) . .
N5 C18 C30 N7 -0.5(9) . .
C19 C18 C30 N7 178.1(7) . .
O8 N8 C31 C27 -176.7(5) . .
Fe4 N8 C31 C27 1.1(8) . .
N6 C27 C31 N8 0.3(9) . .
C26 C27 C31 N8 177.2(6) . .
